data_4518616
loop_
_publ_author_name
'Schiebel, Eva'
'Voccia, Maria'
'Falivene, Laura'
'Caporaso, Lucia'
'Mecking, Stefan'

_publ_section_title
;
 The Impact of Charge in a Ni(II) Polymerization Catalyst
;
_journal_name_full 'ACS Catalysis'
_journal_page_first 5358
_journal_page_last 5368
_journal_paper_doi 10.1021/acscatal.1c00778
_journal_year 2021
_chemical_formula_moiety 'C59 H61 N2 Ni O, C32 H12 B F24'
_chemical_formula_sum 'C91 H72 B F24 N2 Ni O'
_chemical_formula_weight 1735.02
_space_group_crystal_system triclinic
_space_group_IT_number 2
_space_group_name_Hall '-P 1'
_space_group_name_H-M_alt 'P -1'
_atom_sites_solution_hydrogens mixed
_audit_creation_date 2021-02-18
_audit_creation_method
;
Olex2 1.3
(compiled 2020.07.31 svn.rc2a77460 for OlexSys, GUI svn.r6145)
;
_cell_angle_alpha 109.732(2)
_cell_angle_beta 101.015(2)
_cell_angle_gamma 110.139(2)
_cell_formula_units_Z 2
_cell_length_a 16.7822(5)
_cell_length_b 18.2187(6)
_cell_length_c 18.2294(5)
_cell_measurement_reflns_used 62281
_cell_measurement_temperature 100
_cell_measurement_theta_max 25.75
_cell_measurement_theta_min 1.84
_cell_volume 4618.2(3)
_computing_cell_refinement 'X-Area Recipe 1.33.0.0 (STOE, 2015)'
_computing_data_collection 'X-Area WinXpose 2.0.22.0 (STOE, 2016)'
_computing_data_reduction
;
X-Area Integrate 1.74.2.0 (STOE, 2018)
X-Area LANA 1.75.3.0 (STOE, 2018)
;
_computing_molecular_graphics 'Olex2 1.3 (Dolomanov et al., 2009)'
_computing_publication_material 'Olex2 1.3 (Dolomanov et al., 2009)'
_computing_structure_refinement 'SHELXL 2018/3 (Sheldrick, 2015)'
_computing_structure_solution 'ShelXT (Sheldrick, 2015)'
_diffrn_ambient_temperature 100.0
_diffrn_detector_area_resol_mean 6.67
_diffrn_detector_type 'STOE Imaging Plate'
_diffrn_measured_fraction_theta_full 0.998
_diffrn_measured_fraction_theta_max 0.990
_diffrn_measurement_details
;
 360 frames, detector distance = 110 mm
;
_diffrn_measurement_device '2-circle diffractometer'
_diffrn_measurement_device_type 'STOE IPDS 2T'
_diffrn_measurement_method 'rotation method, \w scans'
_diffrn_radiation_type MoK\a
_diffrn_radiation_wavelength 0.71073
_diffrn_reflns_av_R_equivalents 0.0610
_diffrn_reflns_av_unetI/netI 0.0419
_diffrn_reflns_Laue_measured_fraction_full 0.998
_diffrn_reflns_Laue_measured_fraction_max 0.990
_diffrn_reflns_limit_h_max 20
_diffrn_reflns_limit_h_min -20
_diffrn_reflns_limit_k_max 21
_diffrn_reflns_limit_k_min -21
_diffrn_reflns_limit_l_max 21
_diffrn_reflns_limit_l_min -21
_diffrn_reflns_number 51495
_diffrn_reflns_point_group_measured_fraction_full 0.998
_diffrn_reflns_point_group_measured_fraction_max 0.990
_diffrn_reflns_theta_full 25.242
_diffrn_reflns_theta_max 25.324
_diffrn_reflns_theta_min 1.840
_exptl_absorpt_coefficient_mu 0.302
_exptl_absorpt_correction_T_max 0.9106
_exptl_absorpt_correction_T_min 0.6098
_exptl_absorpt_correction_type multi-scan
_exptl_absorpt_process_details
;
STOE LANA, absorption correction by scaling of reflection intensities.
J. Koziskova, F. Hahn, J. Richter, J. Kozisek, "Comparison of different
absorption corrections on the model structure of tetrakis(\m~2~-acetato)-
diaqua-di-copper(II)", Acta Chimica Slovaca, vol. 9, no. 2, 2016, pp. 136 - 140.
Afterwards a spherical absorption correction was performed within STOE LANA.
;
_exptl_crystal_colour red
_exptl_crystal_colour_primary red
_exptl_crystal_density_diffrn 1.248
_exptl_crystal_density_method 'not measured'
_exptl_crystal_description prisma
_exptl_crystal_F_000 1778
_exptl_crystal_size_max 0.5
_exptl_crystal_size_mid 0.367
_exptl_crystal_size_min 0.3
_refine_diff_density_max 0.649
_refine_diff_density_min -0.533
_refine_diff_density_rms 0.064
_refine_ls_extinction_coef 0.0060(6)
_refine_ls_extinction_expression Fc^*^=kFc[1+0.001xFc^2^\l^3^/sin(2\q)]^-1/4^
_refine_ls_extinction_method 'SHELXL-2018/3 (Sheldrick 2018)'
_refine_ls_goodness_of_fit_ref 1.015
_refine_ls_hydrogen_treatment mixed
_refine_ls_matrix_type full
_refine_ls_number_parameters 1306
_refine_ls_number_reflns 16692
_refine_ls_number_restraints 0
_refine_ls_restrained_S_all 1.015
_refine_ls_R_factor_all 0.0700
_refine_ls_R_factor_gt 0.0597
_refine_ls_shift/su_max 0.001
_refine_ls_shift/su_mean 0.000
_refine_ls_structure_factor_coef Fsqd
_refine_ls_weighting_details 'w=1/[\s^2^(Fo^2^)+(0.0828P)^2^+3.3555P] where P=(Fo^2^+2Fc^2^)/3'
_refine_ls_weighting_scheme calc
_refine_ls_wR_factor_gt 0.1528
_refine_ls_wR_factor_ref 0.1607
_reflns_Friedel_coverage 0.000
_reflns_number_gt 13959
_reflns_number_total 16692
_reflns_threshold_expression 'I > 2\s(I)'
_cod_data_source_file cs1c00778_si_005.cif
_cod_data_source_block es473
_cod_database_code 4518616
_shelx_shelxl_version_number 2018/3
_shelx_space_group_comment
;
The symmetry employed for this shelxl refinement is uniquely defined
by the following loop, which should always be used as a source of
symmetry information in preference to the above space-group names.
They are only intended as comments.
;
_shelx_estimated_absorpt_t_max 0.915
_shelx_estimated_absorpt_t_min 0.864
_olex2_refinement_description
;
1. Fixed Uiso
 At 1.2 times of:
  All C(H) groups, All C(H,H,H,H) groups
 At 1.5 times of:
  All C(H,H,H) groups
2. Others
 Sof(H15C)=Sof(H15D)=Sof(H13C)=Sof(H13D)=Sof(C14B)=Sof(H14B)=1-FVAR(1)
 Sof(H15A)=Sof(H15B)=Sof(H13A)=Sof(H13B)=Sof(C14A)=Sof(H14A)=FVAR(1)
 Sof(C7A)=Sof(H7AA)=Sof(H7AB)=Sof(H7AC)=Sof(C9A)=Sof(H9AA)=Sof(H9AB)=Sof(H9AC)=
 Sof(C8A)=Sof(H8AA)=Sof(H8AB)=Sof(H8AC)=1-FVAR(2)
 Sof(C7)=Sof(H7A)=Sof(H7B)=Sof(H7C)=Sof(C9)=Sof(H9A)=Sof(H9B)=Sof(H9C)=Sof(C8)=
 Sof(H8A)=Sof(H8B)=Sof(H8C)=FVAR(2)
 Sof(F16A)=Sof(F17A)=Sof(F18A)=1-FVAR(3)
 Sof(F18)=Sof(F16)=Sof(F17)=FVAR(3)
 Sof(F14A)=Sof(F15A)=Sof(F13A)=1-FVAR(4)
 Sof(F15)=Sof(F13)=Sof(F14)=FVAR(4)
 Sof(F24A)=Sof(F23A)=Sof(F22A)=1-FVAR(5)
 Sof(F22)=Sof(F23)=Sof(F24)=FVAR(5)
 Sof(F5A)=Sof(F6A)=Sof(F4A)=1-FVAR(6)
 Sof(F6)=Sof(F5)=Sof(F4)=FVAR(6)
 Sof(F7A)=Sof(F9A)=Sof(F8A)=1-FVAR(7)
 Sof(F9)=Sof(F7)=Sof(F8)=FVAR(7)
 Sof(F1A)=Sof(F3A)=Sof(F2A)=1-FVAR(8)
 Sof(F3)=Sof(F2)=Sof(F1)=FVAR(8)
3.a Ternary CH refined with riding coordinates:
 C14A(H14A), C14B(H14B)
3.b Aromatic/amide H refined with riding coordinates:
 C12(H12), C50(H50), C42(H42), C3(H3), C61(H61), C31(H31), C10(H10), C40(H40),
 C45(H45), C59(H59), C86(H86), C37(H37), C66(H66), C91(H91), C41(H41), C53(H53),
  C89(H89), C64(H64), C18(H18), C4(H4), C56(H56), C72(H72), C20(H20), C78(H78),
 C19(H19), C75(H75), C34(H34), C69(H69), C84(H84), C48(H48), C28(H28), C81(H81),
  C23(H23), C25(H25)
3.c X=CH2 refined with riding coordinates:
 C15(H15A,H15B), C15(H15C,H15D), C13(H13A,H13B), C13(H13C,H13D)
3.d Idealised Me refined as rotating group:
 C51(H51A,H51B,H51C), C33(H33A,H33B,H33C), C58(H58A,H58B,H58C), C47(H47A,H47B,
 H47C), C36(H36A,H36B,H36C), C55(H55A,H55B,H55C), C27(H27A,H27B,H27C), C7(H7A,
 H7B,H7C), C9(H9A,H9B,H9C), C8(H8A,H8B,H8C), C29(H29A,H29B,H29C), C7A(H7AA,H7AB,
 H7AC), C9A(H9AA,H9AB,H9AC), C8A(H8AA,H8AB,H8AC)
;
_olex2_submission_special_instructions 'No special instructions were received'

loop_
_space_group_symop_operation_xyz
'x, y, z'
'-x, -y, -z'

loop_
_atom_site_label
_atom_site_type_symbol
_atom_site_fract_x
_atom_site_fract_y
_atom_site_fract_z
_atom_site_U_iso_or_equiv
_atom_site_adp_type
_atom_site_occupancy
_atom_site_site_symmetry_order
_atom_site_calc_flag
_atom_site_refinement_flags_posn
_atom_site_refinement_flags_adp
_atom_site_refinement_flags_occupancy
_atom_site_disorder_assembly
_atom_site_disorder_group
Ni1 Ni 0.47792(2) 0.35093(2) 0.74831(2) 0.03742(11) Uani 1 1 d . . . . .
O1 O 0.57959(11) 0.44099(12) 0.74973(10) 0.0360(4) Uani 1 1 d . . . . .
F6 F 0.8494(7) 0.4523(5) 0.6851(6) 0.057(3) Uani 0.558(15) 1 d . . P A 1
F21 F 1.14575(13) 0.15869(13) 0.58306(11) 0.0622(5) Uani 1 1 d . . . . .
F20 F 1.14173(14) 0.04283(14) 0.49762(14) 0.0707(6) Uani 1 1 d . . . . .
F19 F 1.18817(12) 0.15880(16) 0.48029(14) 0.0721(6) Uani 1 1 d . . . . .
F22 F 0.7651(12) -0.1208(15) 0.2280(15) 0.070(4) Uani 0.51(7) 1 d . . P B 1
F15 F 1.2125(12) 0.4922(13) 0.5799(12) 0.053(2) Uani 0.52(5) 1 d . . P C 1
F23 F 0.872(2) -0.074(2) 0.1816(16) 0.066(5) Uani 0.51(7) 1 d . . P B 1
F11 F 0.45968(12) -0.02423(13) 0.34464(16) 0.0766(6) Uani 1 1 d . . . . .
N2 N 0.65114(15) 0.50276(14) 0.65500(13) 0.0344(5) Uani 1 1 d . . . . .
F3 F 0.8571(6) 0.1624(5) 0.7752(4) 0.0711(19) Uani 0.739(7) 1 d . . P D 1
F24 F 0.874(3) -0.1533(14) 0.2506(13) 0.094(5) Uani 0.51(7) 1 d . . P B 1
F12 F 0.54167(14) -0.08731(13) 0.31015(17) 0.0803(7) Uani 1 1 d . . . . .
F9 F 0.5252(8) 0.2185(8) 0.2757(9) 0.059(3) Uani 0.60(7) 1 d . . P E 1
F7 F 0.6598(9) 0.3228(15) 0.3240(11) 0.069(3) Uani 0.60(7) 1 d . . P E 1
N1 N 0.52119(14) 0.38643(15) 0.86551(13) 0.0394(5) Uani 1 1 d . . . . .
F8 F 0.6077(14) 0.1999(13) 0.2006(10) 0.083(3) Uani 0.60(7) 1 d . . P E 1
F10 F 0.56563(17) -0.01448(18) 0.43782(17) 0.0965(9) Uani 1 1 d . . . . .
F18 F 1.0454(8) 0.2855(8) 0.2128(8) 0.076(3) Uani 0.64(2) 1 d . . P F 1
C12 C 0.72507(17) 0.54690(16) 0.72026(15) 0.0340(5) Uani 1 1 d . . . . .
H12 H 0.777288 0.585132 0.715935 0.041 Uiso 1 1 calc R U . . .
C11 C 0.73313(16) 0.54196(16) 0.79696(15) 0.0337(5) Uani 1 1 d . . . . .
F13 F 1.1175(9) 0.5400(10) 0.6012(8) 0.076(3) Uani 0.52(5) 1 d . . P C 1
C43 C 0.59212(17) 0.43404(17) 0.50365(15) 0.0351(5) Uani 1 1 d . . . . .
C50 C 0.47203(18) 0.28233(17) 0.44367(15) 0.0369(5) Uani 1 1 d . . . . .
H50 H 0.435624 0.298068 0.411223 0.044 Uiso 1 1 calc R U . . .
C44 C 0.55813(18) 0.34509(17) 0.49904(15) 0.0366(5) Uani 1 1 d . . . . .
F2 F 0.9557(2) 0.1406(2) 0.7310(2) 0.0718(11) Uani 0.739(7) 1 d . . P D 1
F14 F 1.1722(11) 0.5613(7) 0.5124(10) 0.074(4) Uani 0.52(5) 1 d . . P C 1
C30 C 0.35804(18) 0.41102(18) 0.85370(16) 0.0379(6) Uani 1 1 d . . . . .
C38 C 0.63961(16) 0.51051(17) 0.57862(15) 0.0349(5) Uani 1 1 d . . . . .
C39 C 0.67348(17) 0.59320(17) 0.57958(16) 0.0354(5) Uani 1 1 d . . . . .
C17 C 0.38314(17) 0.36439(17) 0.89994(15) 0.0359(5) Uani 1 1 d . . . . .
C42 C 0.57666(18) 0.44271(18) 0.42970(16) 0.0393(6) Uani 1 1 d . . . . .
H42 H 0.542718 0.392108 0.378358 0.047 Uiso 1 1 calc R U . . .
C1 C 0.65742(16) 0.48709(16) 0.80983(15) 0.0332(5) Uani 1 1 d . . . . .
C3 C 0.60344(17) 0.44162(18) 0.91407(16) 0.0388(6) Uani 1 1 d . . . . .
H3 H 0.618673 0.452785 0.970952 0.047 Uiso 1 1 calc R U . . .
C61 C 0.99501(18) 0.14431(18) 0.47233(17) 0.0410(6) Uani 1 1 d . . . . .
H61 H 1.028950 0.197230 0.521610 0.049 Uiso 1 1 calc R U . . .
C49 C 0.43800(18) 0.19777(17) 0.43455(16) 0.0391(6) Uani 1 1 d . . . . .
C31 C 0.42102(18) 0.48546(18) 0.85427(16) 0.0404(6) Uani 1 1 d . . . . .
H31 H 0.482009 0.512127 0.890511 0.048 Uiso 1 1 calc R U . . .
C10 C 0.81848(17) 0.59117(17) 0.86072(16) 0.0374(6) Uani 1 1 d . . . . .
H10 H 0.867240 0.627322 0.850781 0.045 Uiso 1 1 calc R U . . .
C62 C 1.03190(19) 0.08627(18) 0.45070(17) 0.0421(6) Uani 1 1 d . . . . .
C40 C 0.65815(18) 0.59754(18) 0.50398(16) 0.0393(6) Uani 1 1 d . . . . .
H40 H 0.681495 0.652718 0.503343 0.047 Uiso 1 1 calc R U . . .
C16 C 0.46136(17) 0.35139(18) 0.90522(15) 0.0373(6) Uani 1 1 d . . . . .
C45 C 0.61202(18) 0.32073(17) 0.54543(16) 0.0395(6) Uani 1 1 d . . . . .
H45 H 0.671302 0.362603 0.582712 0.047 Uiso 1 1 calc R U . . .
C57 C 0.73060(19) 0.77852(18) 0.78815(16) 0.0404(6) Uani 1 1 d . . . . .
C59 C 0.68531(18) 0.69847(17) 0.71911(16) 0.0375(6) Uani 1 1 d . . . . .
H59 H 0.628431 0.657570 0.713839 0.045 Uiso 1 1 calc R U . . .
C86 C 0.73289(18) 0.21070(18) 0.36235(17) 0.0416(6) Uani 1 1 d . . . . .
H86 H 0.774374 0.261319 0.361767 0.050 Uiso 1 1 calc R U . . .
C37 C 0.26706(18) 0.37686(19) 0.80394(17) 0.0410(6) Uani 1 1 d . . . . .
H37 H 0.223064 0.327414 0.804171 0.049 Uiso 1 1 calc R U . . .
C52 C 0.72250(17) 0.67727(17) 0.65709(15) 0.0360(5) Uani 1 1 d . . . . .
C2 C 0.67387(16) 0.48758(17) 0.88951(15) 0.0350(5) Uani 1 1 d . . . . .
C32 C 0.3958(2) 0.52121(19) 0.80253(18) 0.0458(6) Uani 1 1 d . . . . .
C66 C 0.86369(19) 0.04942(18) 0.35191(17) 0.0431(6) Uani 1 1 d . . . . .
H66 H 0.805715 0.035536 0.316886 0.052 Uiso 1 1 calc R U . . .
F1 F 0.8214(4) 0.0567(3) 0.6508(4) 0.102(3) Uani 0.739(7) 1 d . . P D 1
C91 C 0.70179(18) 0.09409(18) 0.39955(18) 0.0433(6) Uani 1 1 d . . . . .
H91 H 0.721709 0.062551 0.424641 0.052 Uiso 1 1 calc R U . . .
C87 C 0.64008(18) 0.1817(2) 0.32436(17) 0.0441(6) Uani 1 1 d . . . . .
C41 C 0.6098(2) 0.52357(19) 0.42969(17) 0.0432(6) Uani 1 1 d . . . . .
H41 H 0.599238 0.528126 0.378667 0.052 Uiso 1 1 calc R U . . .
C21 C 0.48108(18) 0.30233(19) 0.94515(16) 0.0403(6) Uani 1 1 d . . . . .
C15 C 0.36931(19) 0.2383(2) 0.71361(17) 0.0467(7) Uani 1 1 d . . . . .
H15A H 0.419298 0.224811 0.720615 0.056 Uiso 0.482(8) 1 calc R U P G 1
H15B H 0.327338 0.223338 0.740572 0.056 Uiso 0.482(8) 1 calc R U P G 1
H15C H 0.356358 0.285276 0.740111 0.056 Uiso 0.518(8) 1 calc R U P G 2
H15D H 0.359758 0.193623 0.731452 0.056 Uiso 0.518(8) 1 calc R U P G 2
C53 C 0.80530(19) 0.73803(18) 0.66501(17) 0.0421(6) Uani 1 1 d . . . . .
H53 H 0.830371 0.724212 0.622650 0.050 Uiso 1 1 calc R U . . .
C89 C 0.57758(19) 0.1084(2) 0.32448(17) 0.0469(7) Uani 1 1 d . . . . .
H89 H 0.514485 0.088419 0.298865 0.056 Uiso 1 1 calc R U . . .
C60 C 0.90938(17) 0.12787(17) 0.42416(17) 0.0394(6) Uani 1 1 d . . . . .
C85 C 0.76648(18) 0.16828(18) 0.40077(17) 0.0404(6) Uani 1 1 d . . . . .
C64 C 0.98463(19) 0.00825(18) 0.37901(18) 0.0447(6) Uani 1 1 d . . . . .
H64 H 1.009313 -0.032086 0.364259 0.054 Uiso 1 1 calc R U . . .
C13 C 0.4149(2) 0.3017(2) 0.62527(17) 0.0517(7) Uani 1 1 d . . . . .
H13A H 0.463645 0.286846 0.634283 0.062 Uiso 0.482(8) 1 calc R U P G 1
H13B H 0.409902 0.330162 0.590688 0.062 Uiso 0.482(8) 1 calc R U P G 1
H13C H 0.401262 0.347827 0.653031 0.062 Uiso 0.518(8) 1 calc R U P G 2
H13D H 0.437275 0.301294 0.581122 0.062 Uiso 0.518(8) 1 calc R U P G 2
C18 C 0.32497(18) 0.32710(18) 0.93629(16) 0.0399(6) Uani 1 1 d . . . . .
H18 H 0.272152 0.335857 0.934672 0.048 Uiso 1 1 calc R U . . .
C4 C 0.76048(17) 0.53702(18) 0.94929(16) 0.0387(6) Uani 1 1 d . . . . .
H4 H 0.769514 0.534938 1.001469 0.046 Uiso 1 1 calc R U . . .
C76 C 0.88262(17) 0.23494(18) 0.54971(17) 0.0430(6) Uani 1 1 d . . . . .
C90 C 0.60925(19) 0.06519(19) 0.36272(18) 0.0461(7) Uani 1 1 d . . . . .
C5 C 0.83445(17) 0.58922(18) 0.93697(16) 0.0392(6) Uani 1 1 d . . . . .
C46 C 0.57991(19) 0.23600(19) 0.53766(17) 0.0430(6) Uani 1 1 d . . . . .
C65 C 0.90059(19) -0.00902(18) 0.32973(18) 0.0443(6) Uani 1 1 d . . . . .
C56 C 0.8140(2) 0.83776(19) 0.79477(17) 0.0458(6) Uani 1 1 d . . . . .
H56 H 0.845477 0.892574 0.842159 0.055 Uiso 1 1 calc R U . . .
C72 C 0.8791(2) 0.2805(2) 0.71428(18) 0.0527(8) Uani 1 1 d . . . . .
H72 H 0.878628 0.296147 0.769419 0.063 Uiso 1 1 calc R U . . .
C20 C 0.4193(2) 0.2655(2) 0.97865(17) 0.0439(6) Uani 1 1 d . . . . .
H20 H 0.430363 0.231196 1.004905 0.053 Uiso 1 1 calc R U . . .
C78 C 1.00988(19) 0.35865(19) 0.4895(2) 0.0489(7) Uani 1 1 d . . . . .
H78 H 1.019924 0.374544 0.546897 0.059 Uiso 1 1 calc R U . . .
C63 C 1.1259(2) 0.1115(2) 0.50277(19) 0.0491(7) Uani 1 1 d . . . . .
C51 C 0.3441(2) 0.1311(2) 0.3749(2) 0.0532(7) Uani 1 1 d . . . . .
H51A H 0.304727 0.116466 0.406284 0.080 Uiso 1 1 calc R U . . .
H51B H 0.346760 0.078525 0.339308 0.080 Uiso 1 1 calc R U . . .
H51C H 0.319696 0.154848 0.340306 0.080 Uiso 1 1 calc R U . . .
C33 C 0.4668(2) 0.5970(2) 0.7993(2) 0.0546(8) Uani 1 1 d . . . . .
H33A H 0.505406 0.641319 0.856034 0.082 Uiso 1 1 calc R U . . .
H33B H 0.437196 0.622016 0.769933 0.082 Uiso 1 1 calc R U . . .
H33C H 0.503888 0.576917 0.769943 0.082 Uiso 1 1 calc R U . . .
C19 C 0.34237(19) 0.2779(2) 0.97445(17) 0.0429(6) Uani 1 1 d . . . . .
H19 H 0.301216 0.252451 0.997954 0.052 Uiso 1 1 calc R U . . .
C77 C 0.93910(18) 0.27844(19) 0.43119(19) 0.0445(6) Uani 1 1 d . . . . .
C54 C 0.8520(2) 0.8186(2) 0.73381(18) 0.0471(7) Uani 1 1 d . . . . .
C75 C 0.87702(19) 0.17932(19) 0.58747(17) 0.0447(6) Uani 1 1 d . . . . .
H75 H 0.875080 0.124463 0.557225 0.054 Uiso 1 1 calc R U . . .
C22 C 0.5657(2) 0.2910(2) 0.95430(19) 0.0495(7) Uani 1 1 d . . . . .
C35 C 0.2399(2) 0.4135(2) 0.75452(19) 0.0490(7) Uani 1 1 d . . . . .
F16 F 0.9655(5) 0.3578(8) 0.2120(5) 0.090(2) Uani 0.64(2) 1 d . . P F 1
C34 C 0.3054(2) 0.4851(2) 0.75379(19) 0.0518(7) Uani 1 1 d . . . . .
H34 H 0.287737 0.509804 0.719105 0.062 Uiso 1 1 calc R U . . .
C69 C 0.8844(2) 0.3144(2) 0.59798(19) 0.0510(7) Uani 1 1 d . . . . .
H69 H 0.885441 0.354024 0.574719 0.061 Uiso 1 1 calc R U . . .
C58 C 0.6892(2) 0.8024(2) 0.85353(19) 0.0526(7) Uani 1 1 d . . . . .
H58A H 0.653841 0.832040 0.839930 0.079 Uiso 1 1 calc R U . . .
H58B H 0.737375 0.841198 0.907814 0.079 Uiso 1 1 calc R U . . .
H58C H 0.649588 0.749589 0.855403 0.079 Uiso 1 1 calc R U . . .
C84 C 0.92984(18) 0.2583(2) 0.3475(2) 0.0483(7) Uani 1 1 d . . . . .
H84 H 0.883245 0.204036 0.305581 0.058 Uiso 1 1 calc R U . . .
C79 C 1.06607(19) 0.4160(2) 0.4664(2) 0.0543(8) Uani 1 1 d . . . . .
C48 C 0.49281(19) 0.17580(18) 0.48248(17) 0.0410(6) Uani 1 1 d . . . . .
H48 H 0.469999 0.118104 0.477295 0.049 Uiso 1 1 calc R U . . .
C73 C 0.8741(2) 0.2004(2) 0.66768(18) 0.0494(7) Uani 1 1 d . . . . .
C70 C 0.8846(2) 0.3367(2) 0.67900(19) 0.0560(8) Uani 1 1 d . . . . .
F17 F 0.9017(3) 0.2243(6) 0.1810(3) 0.079(3) Uani 0.64(2) 1 d . . P F 1
F5 F 0.9634(7) 0.4748(5) 0.7841(5) 0.096(4) Uani 0.558(15) 1 d . . P A 1
C67 C 0.8512(2) -0.0894(2) 0.2496(2) 0.0517(7) Uani 1 1 d . . . . .
C6 C 0.92780(19) 0.6423(2) 1.00625(18) 0.0553(8) Uani 1 1 d . . . . .
C47 C 0.6387(2) 0.2104(2) 0.5870(2) 0.0593(8) Uani 1 1 d . . . . .
H47A H 0.685969 0.206311 0.563919 0.089 Uiso 1 1 calc R U . . .
H47B H 0.601573 0.153905 0.584185 0.089 Uiso 1 1 calc R U . . .
H47C H 0.666711 0.254299 0.645068 0.089 Uiso 1 1 calc R U . . .
C28 C 0.5907(2) 0.2590(2) 0.8853(2) 0.0574(8) Uani 1 1 d . . . . .
H28 H 0.552160 0.241925 0.831048 0.069 Uiso 1 1 calc R U . . .
C92 C 0.5450(2) -0.0144(2) 0.3642(2) 0.0570(8) Uani 1 1 d . . . . .
C82 C 0.9861(2) 0.3147(2) 0.3241(2) 0.0560(8) Uani 1 1 d . . . . .
C80 C 1.1411(2) 0.5006(2) 0.5322(3) 0.0617(9) Uani 1 1 d . . . . .
C88 C 0.6089(2) 0.2282(3) 0.2812(2) 0.0535(8) Uani 1 1 d . . . . .
C81 C 1.0552(2) 0.3955(2) 0.3841(2) 0.0601(9) Uani 1 1 d . . . . .
H81 H 1.093469 0.434977 0.368483 0.072 Uiso 1 1 calc R U . . .
C36 C 0.1415(2) 0.3746(3) 0.7009(2) 0.0650(9) Uani 1 1 d . . . . .
H36A H 0.135317 0.350075 0.642112 0.098 Uiso 1 1 calc R U . . .
H36B H 0.120670 0.420014 0.712452 0.098 Uiso 1 1 calc R U . . .
H36C H 0.104837 0.328583 0.713357 0.098 Uiso 1 1 calc R U . . .
C55 C 0.9417(2) 0.8839(2) 0.7409(2) 0.0705(11) Uani 1 1 d . . . . .
H55A H 0.958173 0.858374 0.693021 0.106 Uiso 1 1 calc R U . . .
H55B H 0.988486 0.899290 0.792209 0.106 Uiso 1 1 calc R U . . .
H55C H 0.936580 0.936179 0.742028 0.106 Uiso 1 1 calc R U . . .
B1 B 0.8745(2) 0.2034(2) 0.4516(2) 0.0416(7) Uani 1 1 d . . . . .
F4 F 0.8272(9) 0.4074(6) 0.7777(7) 0.109(3) Uani 0.558(15) 1 d . . P A 1
C74 C 0.8694(3) 0.1377(3) 0.7030(2) 0.0779(12) Uani 1 1 d . . . . .
C26 C 0.6720(3) 0.2523(3) 0.8966(3) 0.0861(13) Uani 1 1 d . . . . .
C23 C 0.6211(3) 0.3133(3) 1.0324(2) 0.0781(12) Uani 1 1 d . . . . .
H23 H 0.603464 0.334163 1.078796 0.094 Uiso 1 1 calc R U . . .
C83 C 0.9736(2) 0.2908(3) 0.2349(3) 0.0727(11) Uani 1 1 d . . . . .
C71 C 0.8913(4) 0.4234(3) 0.7299(3) 0.0904(16) Uani 1 1 d . . . . .
C27 C 0.7006(3) 0.2224(4) 0.8221(4) 0.116(2) Uani 1 1 d . . . . .
H27A H 0.653331 0.207889 0.771573 0.174 Uiso 1 1 calc R U . . .
H27B H 0.709785 0.170820 0.817099 0.174 Uiso 1 1 calc R U . . .
H27C H 0.757244 0.268978 0.829495 0.174 Uiso 1 1 calc R U . . .
C25 C 0.7261(3) 0.2752(4) 0.9768(3) 0.1077(19) Uani 1 1 d . . . . .
H25 H 0.780735 0.269199 0.984592 0.129 Uiso 1 1 calc R U . . .
C24 C 0.7016(3) 0.3063(5) 1.0455(3) 0.1077(19) Uani 1 1 d . . . . .
C7 C 0.9575(4) 0.5703(5) 1.0203(4) 0.0705(19) Uani 0.653(7) 1 d . . P H 1
H7A H 0.912523 0.533970 1.036130 0.106 Uiso 0.653(7) 1 calc R U P H 1
H7B H 1.016774 0.600068 1.064551 0.106 Uiso 0.653(7) 1 calc R U P H 1
H7C H 0.961138 0.533736 0.968653 0.106 Uiso 0.653(7) 1 calc R U P H 1
C9 C 1.0013(4) 0.6934(5) 0.9808(4) 0.0637(17) Uani 0.653(7) 1 d . . P H 1
H9A H 1.006261 0.653237 0.932194 0.096 Uiso 0.653(7) 1 calc R U P H 1
H9B H 1.059264 0.724397 1.026919 0.096 Uiso 0.653(7) 1 calc R U P H 1
H9C H 0.985581 0.735332 0.967036 0.096 Uiso 0.653(7) 1 calc R U P H 1
C8 C 0.9238(3) 0.6973(5) 1.0849(3) 0.071(2) Uani 0.653(7) 1 d . . P H 1
H8A H 0.899056 0.736204 1.075689 0.106 Uiso 0.653(7) 1 calc R U P H 1
H8B H 0.984816 0.731811 1.126716 0.106 Uiso 0.653(7) 1 calc R U P H 1
H8C H 0.884742 0.660243 1.104558 0.106 Uiso 0.653(7) 1 calc R U P H 1
C29 C 0.7613(5) 0.3335(7) 1.1327(4) 0.177(4) Uani 1 1 d . . . . .
H29A H 0.820162 0.381141 1.146443 0.266 Uiso 1 1 calc R U . . .
H29B H 0.769858 0.283972 1.135821 0.266 Uiso 1 1 calc R U . . .
H29C H 0.732359 0.353052 1.172201 0.266 Uiso 1 1 calc R U . . .
C14A C 0.3565(4) 0.2837(4) 0.6593(3) 0.0442(18) Uani 0.482(8) 1 d . . P G 1
H14A H 0.310566 0.307026 0.658279 0.053 Uiso 0.482(8) 1 calc R U P G 1
C14B C 0.4020(3) 0.2349(3) 0.6492(3) 0.0375(15) Uani 0.518(8) 1 d . . P G 2
H14B H 0.428492 0.193713 0.629521 0.045 Uiso 0.518(8) 1 calc R U P G 2
C7A C 0.9980(7) 0.6376(12) 0.9766(7) 0.068(4) Uani 0.347(7) 1 d . . P H 2
H7AA H 0.991093 0.577865 0.956247 0.102 Uiso 0.347(7) 1 calc R U P H 2
H7AB H 1.056352 0.676772 1.021774 0.102 Uiso 0.347(7) 1 calc R U P H 2
H7AC H 0.995474 0.654943 0.931185 0.102 Uiso 0.347(7) 1 calc R U P H 2
C9A C 0.9381(7) 0.7459(6) 1.0340(6) 0.057(3) Uani 0.347(7) 1 d . . P H 2
H9AA H 0.934246 0.758400 0.985557 0.085 Uiso 0.347(7) 1 calc R U P H 2
H9AB H 0.996751 0.787500 1.078032 0.085 Uiso 0.347(7) 1 calc R U P H 2
H9AC H 0.889330 0.750925 1.054270 0.085 Uiso 0.347(7) 1 calc R U P H 2
C8A C 0.9268(6) 0.6327(8) 1.0842(6) 0.061(3) Uani 0.347(7) 1 d . . P H 2
H8AA H 0.874292 0.637842 1.097075 0.091 Uiso 0.347(7) 1 calc R U P H 2
H8AB H 0.982435 0.678335 1.130104 0.091 Uiso 0.347(7) 1 calc R U P H 2
H8AC H 0.922934 0.575553 1.076745 0.091 Uiso 0.347(7) 1 calc R U P H 2
F16A F 0.9232(12) 0.3074(11) 0.1997(5) 0.091(5) Uani 0.36(2) 1 d . . P F 2
F17A F 0.9337(13) 0.1936(5) 0.1906(7) 0.084(5) Uani 0.36(2) 1 d . . P F 2
F18A F 1.0501(13) 0.3177(18) 0.2275(14) 0.099(7) Uani 0.36(2) 1 d . . P F 2
F14A F 1.1920(13) 0.5457(14) 0.4900(15) 0.100(5) Uani 0.48(5) 1 d . . P C 2
F15A F 1.1972(16) 0.4893(14) 0.5669(15) 0.070(5) Uani 0.48(5) 1 d . . P C 2
F13A F 1.1107(9) 0.5478(9) 0.569(3) 0.117(8) Uani 0.48(5) 1 d . . P C 2
F24A F 0.8825(19) -0.0847(17) 0.1951(18) 0.056(3) Uani 0.49(7) 1 d . . P B 2
F23A F 0.7595(11) -0.1111(14) 0.2184(14) 0.063(4) Uani 0.49(7) 1 d . . P B 2
F22A F 0.8524(13) -0.1597(10) 0.2555(10) 0.057(3) Uani 0.49(7) 1 d . . P B 2
F5A F 0.9857(4) 0.4964(4) 0.7307(10) 0.109(6) Uani 0.442(15) 1 d . . P A 2
F6A F 0.8465(8) 0.4546(7) 0.6883(7) 0.066(5) Uani 0.442(15) 1 d . . P A 2
F4A F 0.9045(16) 0.4511(11) 0.7972(5) 0.138(9) Uani 0.442(15) 1 d . . P A 2
F7A F 0.6503(18) 0.299(2) 0.3144(18) 0.086(5) Uani 0.40(7) 1 d . . P E 2
F9A F 0.5186(16) 0.202(3) 0.259(3) 0.112(8) Uani 0.40(7) 1 d . . P E 2
F8A F 0.623(3) 0.215(3) 0.214(2) 0.089(6) Uani 0.40(7) 1 d . . P E 2
F1A F 0.7498(7) 0.0831(6) 0.6690(7) 0.093(4) Uani 0.261(7) 1 d . . P D 2
F3A F 0.8371(17) 0.1430(16) 0.7654(15) 0.089(7) Uani 0.261(7) 1 d . . P D 2
F2A F 0.8598(17) 0.0687(12) 0.6662(12) 0.121(10) Uani 0.261(7) 1 d . . P D 2
H2 H 0.609(2) 0.465(2) 0.664(2) 0.053(9) Uiso 1 1 d . . . . .

loop_
_atom_site_aniso_label
_atom_site_aniso_U_11
_atom_site_aniso_U_22
_atom_site_aniso_U_33
_atom_site_aniso_U_23
_atom_site_aniso_U_13
_atom_site_aniso_U_12
Ni1 0.02799(17) 0.0434(2) 0.03259(18) 0.01121(14) 0.00911(13) 0.01294(15)
O1 0.0284(8) 0.0408(10) 0.0321(8) 0.0113(8) 0.0061(7) 0.0148(8)
F6 0.079(6) 0.049(4) 0.078(6) 0.039(4) 0.043(4) 0.049(4)
F21 0.0530(10) 0.0688(12) 0.0541(10) 0.0122(9) 0.0074(8) 0.0357(10)
F20 0.0657(12) 0.0619(12) 0.0841(14) 0.0211(11) 0.0148(10) 0.0442(11)
F19 0.0386(10) 0.0949(16) 0.0861(14) 0.0487(13) 0.0205(10) 0.0248(10)
F22 0.047(7) 0.047(5) 0.062(6) -0.008(4) 0.027(5) -0.010(5)
F15 0.024(4) 0.057(4) 0.059(5) 0.016(4) -0.013(5) 0.020(3)
F23 0.081(9) 0.052(7) 0.039(5) 0.012(3) 0.028(5) 0.003(5)
F11 0.0382(10) 0.0507(11) 0.1287(19) 0.0270(12) 0.0322(11) 0.0167(9)
N2 0.0322(11) 0.0326(11) 0.0356(11) 0.0131(9) 0.0101(9) 0.0141(9)
F3 0.065(2) 0.088(4) 0.051(2) 0.0230(19) 0.0270(17) 0.027(2)
F24 0.100(12) 0.046(6) 0.096(6) -0.005(4) 0.026(6) 0.031(7)
F12 0.0602(12) 0.0419(11) 0.1272(19) 0.0183(12) 0.0409(13) 0.0240(9)
F9 0.045(4) 0.084(5) 0.073(4) 0.046(3) 0.025(3) 0.041(3)
F7 0.061(3) 0.024(6) 0.094(4) 0.016(5) -0.007(3) 0.017(4)
N1 0.0294(11) 0.0472(13) 0.0375(11) 0.0144(10) 0.0125(9) 0.0163(10)
F8 0.105(5) 0.102(5) 0.054(4) 0.027(5) 0.027(5) 0.067(5)
F10 0.0758(15) 0.0868(18) 0.0961(18) 0.0506(15) 0.0192(13) -0.0018(13)
F18 0.056(4) 0.122(7) 0.086(6) 0.069(5) 0.033(4) 0.053(5)
C12 0.0310(12) 0.0323(13) 0.0396(13) 0.0137(11) 0.0103(10) 0.0183(10)
C11 0.0311(12) 0.0321(12) 0.0348(12) 0.0102(10) 0.0082(10) 0.0167(10)
F13 0.040(4) 0.057(4) 0.090(6) -0.004(3) 0.017(3) 0.015(3)
C43 0.0310(12) 0.0380(14) 0.0373(13) 0.0150(11) 0.0102(10) 0.0187(11)
C50 0.0381(13) 0.0377(14) 0.0335(12) 0.0109(11) 0.0116(10) 0.0203(11)
C44 0.0362(13) 0.0383(14) 0.0352(12) 0.0125(11) 0.0126(10) 0.0198(11)
F2 0.085(2) 0.088(2) 0.080(2) 0.0409(19) 0.0411(18) 0.069(2)
F14 0.067(6) 0.047(4) 0.078(5) 0.037(4) 0.001(3) -0.003(3)
C30 0.0350(13) 0.0414(14) 0.0354(12) 0.0137(11) 0.0122(10) 0.0179(11)
C38 0.0299(12) 0.0373(13) 0.0376(13) 0.0151(11) 0.0103(10) 0.0170(11)
C39 0.0315(12) 0.0348(13) 0.0384(13) 0.0141(11) 0.0105(10) 0.0159(11)
C17 0.0313(12) 0.0371(13) 0.0335(12) 0.0102(11) 0.0097(10) 0.0147(11)
C42 0.0368(13) 0.0393(14) 0.0354(13) 0.0105(11) 0.0092(11) 0.0174(12)
C1 0.0319(12) 0.0326(12) 0.0330(12) 0.0086(10) 0.0092(10) 0.0187(10)
C3 0.0345(13) 0.0476(15) 0.0339(12) 0.0141(11) 0.0129(11) 0.0208(12)
C61 0.0368(14) 0.0364(14) 0.0436(14) 0.0100(12) 0.0136(11) 0.0171(11)
C49 0.0369(13) 0.0359(14) 0.0411(13) 0.0116(11) 0.0141(11) 0.0173(11)
C31 0.0347(13) 0.0427(15) 0.0390(13) 0.0152(12) 0.0116(11) 0.0153(12)
C10 0.0315(12) 0.0360(13) 0.0401(13) 0.0119(11) 0.0107(10) 0.0154(11)
C62 0.0398(14) 0.0406(15) 0.0473(15) 0.0158(12) 0.0170(12) 0.0219(12)
C40 0.0406(14) 0.0371(14) 0.0401(13) 0.0169(11) 0.0131(11) 0.0177(12)
C16 0.0333(13) 0.0405(14) 0.0327(12) 0.0120(11) 0.0104(10) 0.0149(11)
C45 0.0366(13) 0.0354(14) 0.0407(13) 0.0118(11) 0.0085(11) 0.0171(11)
C57 0.0427(14) 0.0399(14) 0.0368(13) 0.0159(11) 0.0117(11) 0.0184(12)
C59 0.0351(13) 0.0379(14) 0.0390(13) 0.0180(11) 0.0123(11) 0.0148(11)
C86 0.0351(13) 0.0393(14) 0.0419(14) 0.0094(12) 0.0128(11) 0.0156(12)
C37 0.0334(13) 0.0419(15) 0.0430(14) 0.0169(12) 0.0097(11) 0.0150(12)
C52 0.0361(13) 0.0359(13) 0.0362(13) 0.0159(11) 0.0101(10) 0.0173(11)
C2 0.0274(12) 0.0390(14) 0.0354(12) 0.0112(11) 0.0097(10) 0.0168(11)
C32 0.0450(15) 0.0432(16) 0.0432(15) 0.0174(13) 0.0119(12) 0.0164(13)
C66 0.0356(14) 0.0384(14) 0.0433(14) 0.0089(12) 0.0133(11) 0.0123(12)
F1 0.121(4) 0.056(3) 0.073(3) 0.018(2) 0.018(3) -0.003(3)
C91 0.0367(14) 0.0377(14) 0.0479(15) 0.0116(12) 0.0113(12) 0.0171(12)
C87 0.0352(14) 0.0488(16) 0.0419(14) 0.0106(12) 0.0119(11) 0.0215(13)
C41 0.0485(15) 0.0457(16) 0.0354(13) 0.0181(12) 0.0104(12) 0.0229(13)
C21 0.0375(14) 0.0469(15) 0.0368(13) 0.0148(12) 0.0121(11) 0.0229(12)
C15 0.0377(14) 0.0474(16) 0.0372(14) 0.0091(12) 0.0115(11) 0.0097(13)
C53 0.0399(14) 0.0419(15) 0.0390(13) 0.0169(12) 0.0124(11) 0.0138(12)
C89 0.0326(13) 0.0474(16) 0.0433(15) 0.0046(13) 0.0084(11) 0.0164(12)
C60 0.0322(13) 0.0359(14) 0.0434(14) 0.0112(11) 0.0120(11) 0.0145(11)
C85 0.0340(13) 0.0378(14) 0.0428(14) 0.0094(11) 0.0122(11) 0.0174(11)
C64 0.0454(15) 0.0357(14) 0.0556(16) 0.0150(13) 0.0255(13) 0.0214(12)
C13 0.0567(18) 0.0416(16) 0.0348(14) 0.0081(12) -0.0005(13) 0.0151(14)
C18 0.0340(13) 0.0438(15) 0.0412(14) 0.0157(12) 0.0146(11) 0.0183(12)
C4 0.0340(13) 0.0458(15) 0.0348(12) 0.0140(11) 0.0111(10) 0.0202(12)
C76 0.0280(12) 0.0375(14) 0.0473(15) 0.0049(12) 0.0047(11) 0.0150(11)
C90 0.0358(14) 0.0393(15) 0.0478(15) 0.0055(12) 0.0141(12) 0.0135(12)
C5 0.0294(13) 0.0427(15) 0.0370(13) 0.0107(11) 0.0073(10) 0.0155(11)
C46 0.0440(15) 0.0409(15) 0.0436(14) 0.0165(12) 0.0121(12) 0.0219(12)
C65 0.0423(15) 0.0335(14) 0.0476(15) 0.0096(12) 0.0202(12) 0.0119(12)
C56 0.0453(15) 0.0374(15) 0.0384(14) 0.0096(12) 0.0084(12) 0.0108(12)
C72 0.0411(15) 0.0609(19) 0.0411(15) 0.0046(14) 0.0027(12) 0.0298(15)
C20 0.0468(15) 0.0496(16) 0.0416(14) 0.0220(13) 0.0144(12) 0.0267(13)
C78 0.0328(14) 0.0431(16) 0.0618(18) 0.0198(14) 0.0047(13) 0.0165(12)
C63 0.0449(16) 0.0485(17) 0.0563(17) 0.0191(14) 0.0169(14) 0.0274(14)
C51 0.0392(15) 0.0413(16) 0.0601(18) 0.0118(14) 0.0077(13) 0.0124(13)
C33 0.0518(17) 0.0522(18) 0.0482(16) 0.0255(14) 0.0109(14) 0.0105(15)
C19 0.0407(14) 0.0517(16) 0.0412(14) 0.0222(13) 0.0179(12) 0.0218(13)
C77 0.0292(13) 0.0421(15) 0.0557(16) 0.0158(13) 0.0079(12) 0.0180(12)
C54 0.0419(15) 0.0436(16) 0.0447(15) 0.0168(13) 0.0137(12) 0.0101(13)
C75 0.0391(14) 0.0377(15) 0.0450(15) 0.0056(12) 0.0105(12) 0.0183(12)
C22 0.0438(16) 0.0590(19) 0.0512(16) 0.0226(14) 0.0163(13) 0.0302(14)
C35 0.0380(15) 0.0475(17) 0.0528(16) 0.0194(14) 0.0056(13) 0.0173(13)
F16 0.075(4) 0.102(5) 0.106(4) 0.075(4) 0.013(3) 0.035(4)
C34 0.0501(17) 0.0513(18) 0.0505(16) 0.0257(14) 0.0082(13) 0.0203(14)
C69 0.0417(15) 0.0457(16) 0.0498(16) 0.0067(13) 0.0031(13) 0.0229(13)
C58 0.0554(18) 0.0492(17) 0.0468(16) 0.0143(14) 0.0216(14) 0.0206(15)
C84 0.0279(13) 0.0488(17) 0.0604(18) 0.0201(14) 0.0102(12) 0.0150(12)
C79 0.0305(14) 0.0460(17) 0.077(2) 0.0261(16) 0.0035(14) 0.0157(13)
C48 0.0449(15) 0.0337(13) 0.0427(14) 0.0128(11) 0.0160(12) 0.0190(12)
C73 0.0401(15) 0.0496(17) 0.0447(15) 0.0057(13) 0.0099(12) 0.0222(13)
C70 0.0478(17) 0.0504(18) 0.0469(16) -0.0024(14) 0.0001(13) 0.0288(15)
F17 0.061(3) 0.089(6) 0.066(2) 0.038(2) 0.0172(18) 0.009(2)
F5 0.116(5) 0.042(3) 0.070(6) -0.011(3) -0.023(4) 0.032(4)
C67 0.0513(19) 0.0388(16) 0.0539(18) 0.0104(14) 0.0238(15) 0.0147(15)
C6 0.0312(14) 0.075(2) 0.0393(15) 0.0184(15) 0.0053(12) 0.0121(14)
C47 0.0580(19) 0.0473(18) 0.065(2) 0.0237(16) 0.0047(16) 0.0253(15)
C28 0.0446(17) 0.065(2) 0.0632(19) 0.0185(16) 0.0238(15) 0.0310(16)
C92 0.0398(16) 0.0447(17) 0.072(2) 0.0143(16) 0.0170(15) 0.0157(14)
C82 0.0329(14) 0.065(2) 0.068(2) 0.0317(17) 0.0144(14) 0.0188(14)
C80 0.0311(15) 0.0471(19) 0.092(3) 0.0291(19) 0.0011(17) 0.0129(14)
C88 0.0433(16) 0.065(2) 0.0526(18) 0.0214(17) 0.0156(14) 0.0292(16)
C81 0.0304(14) 0.059(2) 0.090(3) 0.0404(19) 0.0133(15) 0.0153(14)
C36 0.0428(17) 0.067(2) 0.074(2) 0.0330(19) 0.0009(16) 0.0207(16)
C55 0.055(2) 0.057(2) 0.063(2) 0.0106(17) 0.0277(17) -0.0026(17)
B1 0.0332(15) 0.0348(15) 0.0477(17) 0.0093(13) 0.0092(13) 0.0163(13)
F4 0.212(9) 0.090(5) 0.127(6) 0.070(5) 0.136(7) 0.115(6)
C74 0.114(4) 0.061(2) 0.0482(19) 0.0146(17) 0.035(2) 0.032(2)
C26 0.056(2) 0.104(3) 0.096(3) 0.022(3) 0.034(2) 0.050(2)
C23 0.063(2) 0.123(4) 0.064(2) 0.037(2) 0.0194(18) 0.063(2)
C83 0.0365(17) 0.098(3) 0.080(2) 0.046(2) 0.0182(17) 0.020(2)
C71 0.120(4) 0.074(3) 0.059(3) -0.004(2) 0.002(3) 0.071(3)
C27 0.073(3) 0.145(5) 0.124(4) 0.022(4) 0.055(3) 0.067(3)
C25 0.064(3) 0.162(5) 0.105(4) 0.041(4) 0.026(3) 0.077(3)
C24 0.081(3) 0.174(6) 0.090(3) 0.049(3) 0.025(3) 0.091(4)
C7 0.042(3) 0.106(5) 0.069(3) 0.049(3) 0.007(2) 0.035(3)
C9 0.031(3) 0.082(5) 0.048(3) 0.017(3) 0.003(2) 0.009(3)
C8 0.032(2) 0.086(5) 0.039(3) -0.003(3) 0.0014(19) 0.003(3)
C29 0.124(5) 0.338(12) 0.109(4) 0.083(6) 0.023(4) 0.168(7)
C14A 0.027(3) 0.041(3) 0.040(3) -0.001(2) 0.009(2) 0.009(2)
C14B 0.031(3) 0.039(3) 0.039(3) 0.014(2) 0.010(2) 0.017(2)
C7A 0.021(4) 0.103(11) 0.056(6) 0.019(7) 0.006(4) 0.020(6)
C9A 0.049(5) 0.042(5) 0.048(5) 0.007(4) -0.001(4) 0.008(4)
C8A 0.036(5) 0.067(7) 0.054(5) 0.017(5) 0.003(4) 0.011(5)
F16A 0.103(9) 0.083(11) 0.075(4) 0.032(5) -0.003(5) 0.050(9)
F17A 0.127(9) 0.063(4) 0.070(5) 0.032(3) 0.055(6) 0.038(5)
F18A 0.047(6) 0.150(17) 0.074(6) 0.055(10) 0.027(4) 0.005(8)
F14A 0.061(5) 0.086(7) 0.093(8) 0.036(7) 0.004(5) -0.018(4)
F15A 0.045(8) 0.045(4) 0.079(7) 0.016(4) -0.026(5) 0.010(5)
F13A 0.051(4) 0.042(4) 0.185(17) -0.013(7) -0.006(8) 0.026(3)
F24A 0.063(5) 0.045(5) 0.044(8) 0.011(4) 0.025(5) 0.010(3)
F23A 0.043(5) 0.055(6) 0.060(5) -0.001(3) 0.000(4) 0.024(6)
F22A 0.061(5) 0.025(3) 0.062(5) 0.007(3) 0.011(4) 0.012(3)
F5A 0.051(3) 0.052(4) 0.150(10) -0.012(4) -0.005(4) 0.018(3)
F6A 0.045(6) 0.061(6) 0.052(6) -0.012(4) 0.006(4) 0.024(4)
F4A 0.28(2) 0.124(13) 0.041(4) 0.012(6) 0.030(10) 0.157(16)
F7A 0.094(8) 0.020(8) 0.104(8) 0.014(7) -0.024(7) 0.026(7)
F9A 0.046(6) 0.169(17) 0.122(14) 0.070(12) 0.007(7) 0.054(8)
F8A 0.137(15) 0.135(15) 0.077(11) 0.079(12) 0.076(12) 0.098(13)
F1A 0.076(7) 0.056(5) 0.102(7) 0.031(5) -0.011(5) 0.008(5)
F3A 0.111(16) 0.084(11) 0.149(17) 0.070(11) 0.097(14) 0.082(13)
F2A 0.27(2) 0.140(16) 0.138(16) 0.112(14) 0.168(18) 0.190(19)

loop_
_atom_type_symbol
_atom_type_description
_atom_type_scat_dispersion_real
_atom_type_scat_dispersion_imag
_atom_type_scat_source
C C 0.0033 0.0016 'International Tables Vol C Tables 4.2.6.8 and 6.1.1.4'
H H 0.0000 0.0000 'International Tables Vol C Tables 4.2.6.8 and 6.1.1.4'
B B 0.0013 0.0007 'International Tables Vol C Tables 4.2.6.8 and 6.1.1.4'
F F 0.0171 0.0103 'International Tables Vol C Tables 4.2.6.8 and 6.1.1.4'
N N 0.0061 0.0033 'International Tables Vol C Tables 4.2.6.8 and 6.1.1.4'
Ni Ni 0.3393 1.1124 'International Tables Vol C Tables 4.2.6.8 and 6.1.1.4'
O O 0.0106 0.0060 'International Tables Vol C Tables 4.2.6.8 and 6.1.1.4'

loop_
_geom_angle_atom_site_label_1
_geom_angle_atom_site_label_2
_geom_angle_atom_site_label_3
_geom_angle
_geom_angle_site_symmetry_1
_geom_angle_site_symmetry_3
_geom_angle_publ_flag
O1 Ni1 N1 95.10(9) . . ?
O1 Ni1 C15 163.61(10) . . ?
O1 Ni1 C13 93.34(11) . . ?
O1 Ni1 C14A 125.63(19) . . ?
O1 Ni1 C14B 123.50(15) . . ?
N1 Ni1 C15 99.48(11) . . ?
N1 Ni1 C13 171.41(12) . . ?
N1 Ni1 C14A 134.80(18) . . ?
N1 Ni1 C14B 133.52(16) . . ?
C15 Ni1 C14B 40.11(16) . . ?
C13 Ni1 C15 72.38(12) . . ?
C13 Ni1 C14B 40.49(17) . . ?
C14A Ni1 C15 44.6(2) . . ?
C14A Ni1 C13 36.89(19) . . ?
C1 O1 Ni1 125.17(16) . . ?
C12 N2 C38 125.9(2) . . ?
C12 N2 H2 110(2) . . ?
C38 N2 H2 124(2) . . ?
C3 N1 Ni1 123.85(18) . . ?
C3 N1 C16 115.7(2) . . ?
C16 N1 Ni1 120.41(17) . . ?
N2 C12 H12 117.6 . . ?
N2 C12 C11 124.8(2) . . ?
C11 C12 H12 117.6 . . ?
C12 C11 C1 121.6(2) . . ?
C10 C11 C12 118.2(2) . . ?
C10 C11 C1 120.2(2) . . ?
C38 C43 C44 123.7(2) . . ?
C42 C43 C44 118.6(2) . . ?
C42 C43 C38 117.7(2) . . ?
C44 C50 H50 119.0 . . ?
C49 C50 H50 119.0 . . ?
C49 C50 C44 121.9(2) . . ?
C50 C44 C43 119.3(2) . . ?
C50 C44 C45 118.6(2) . . ?
C45 C44 C43 122.0(2) . . ?
C31 C30 C17 123.3(2) . . ?
C31 C30 C37 118.0(3) . . ?
C37 C30 C17 118.6(2) . . ?
C43 C38 N2 118.3(2) . . ?
C43 C38 C39 121.5(2) . . ?
C39 C38 N2 120.1(2) . . ?
C38 C39 C52 124.3(2) . . ?
C40 C39 C38 118.0(2) . . ?
C40 C39 C52 117.6(2) . . ?
C16 C17 C30 122.8(2) . . ?
C18 C17 C30 119.6(2) . . ?
C18 C17 C16 117.4(2) . . ?
C43 C42 H42 119.3 . . ?
C41 C42 C43 121.3(2) . . ?
C41 C42 H42 119.3 . . ?
O1 C1 C11 119.3(2) . . ?
O1 C1 C2 124.2(2) . . ?
C2 C1 C11 116.4(2) . . ?
N1 C3 H3 117.1 . . ?
N1 C3 C2 125.8(2) . . ?
C2 C3 H3 117.1 . . ?
C62 C61 H61 118.8 . . ?
C62 C61 C60 122.5(3) . . ?
C60 C61 H61 118.8 . . ?
C50 C49 C51 121.0(3) . . ?
C50 C49 C48 118.2(2) . . ?
C48 C49 C51 120.8(3) . . ?
C30 C31 H31 119.4 . . ?
C32 C31 C30 121.1(3) . . ?
C32 C31 H31 119.4 . . ?
C11 C10 H10 118.5 . . ?
C5 C10 C11 122.9(2) . . ?
C5 C10 H10 118.5 . . ?
C61 C62 C64 120.6(3) . . ?
C61 C62 C63 118.8(3) . . ?
C64 C62 C63 120.4(3) . . ?
C39 C40 H40 119.2 . . ?
C41 C40 C39 121.5(3) . . ?
C41 C40 H40 119.2 . . ?
C17 C16 N1 118.7(2) . . ?
C17 C16 C21 121.9(2) . . ?
C21 C16 N1 119.3(2) . . ?
C44 C45 H45 119.5 . . ?
C46 C45 C44 121.0(3) . . ?
C46 C45 H45 119.5 . . ?
C59 C57 C56 118.9(3) . . ?
C59 C57 C58 120.7(3) . . ?
C56 C57 C58 120.4(3) . . ?
C57 C59 H59 119.7 . . ?
C57 C59 C52 120.7(2) . . ?
C52 C59 H59 119.7 . . ?
C87 C86 H86 118.8 . . ?
C85 C86 H86 118.8 . . ?
C85 C86 C87 122.4(3) . . ?
C30 C37 H37 119.1 . . ?
C35 C37 C30 121.7(3) . . ?
C35 C37 H37 119.1 . . ?
C59 C52 C39 122.2(2) . . ?
C53 C52 C39 118.5(2) . . ?
C53 C52 C59 119.2(2) . . ?
C1 C2 C3 123.0(2) . . ?
C4 C2 C1 120.2(2) . . ?
C4 C2 C3 116.8(2) . . ?
C31 C32 C33 119.8(3) . . ?
C34 C32 C31 118.9(3) . . ?
C34 C32 C33 121.2(3) . . ?
C60 C66 H66 119.0 . . ?
C65 C66 H66 119.0 . . ?
C65 C66 C60 122.0(3) . . ?
C85 C91 H91 119.0 . . ?
C90 C91 H91 119.0 . . ?
C90 C91 C85 122.1(3) . . ?
C86 C87 C88 119.5(3) . . ?
C89 C87 C86 120.4(3) . . ?
C89 C87 C88 120.0(3) . . ?
C42 C41 H41 120.1 . . ?
C40 C41 C42 119.8(2) . . ?
C40 C41 H41 120.1 . . ?
C16 C21 C22 122.5(3) . . ?
C20 C21 C16 117.7(2) . . ?
C20 C21 C22 119.8(3) . . ?
Ni1 C15 H15A 75.3 . . ?
Ni1 C15 H15B 130.2 . . ?
Ni1 C15 H15C 71.0 . . ?
Ni1 C15 H15D 132.0 . . ?
H15A C15 H15B 120.0 . . ?
H15C C15 H15D 120.0 . . ?
C14A C15 Ni1 67.0(2) . . ?
C14A C15 H15A 120.0 . . ?
C14A C15 H15B 120.0 . . ?
C14B C15 Ni1 69.9(2) . . ?
C14B C15 H15C 120.0 . . ?
C14B C15 H15D 120.0 . . ?
C52 C53 H53 119.4 . . ?
C54 C53 C52 121.2(3) . . ?
C54 C53 H53 119.4 . . ?
C87 C89 H89 120.8 . . ?
C90 C89 C87 118.4(3) . . ?
C90 C89 H89 120.8 . . ?
C61 C60 B1 118.8(2) . . ?
C66 C60 C61 115.8(2) . . ?
C66 C60 B1 125.2(2) . . ?
C86 C85 C91 116.0(2) . . ?
C86 C85 B1 124.2(3) . . ?
C91 C85 B1 119.6(3) . . ?
C62 C64 H64 121.0 . . ?
C65 C64 C62 118.1(3) . . ?
C65 C64 H64 121.0 . . ?
Ni1 C13 H13A 71.4 . . ?
Ni1 C13 H13B 130.5 . . ?
Ni1 C13 H13C 71.1 . . ?
Ni1 C13 H13D 132.0 . . ?
H13A C13 H13B 120.0 . . ?
H13C C13 H13D 120.0 . . ?
C14A C13 Ni1 70.7(3) . . ?
C14A C13 H13A 120.0 . . ?
C14A C13 H13B 120.0 . . ?
C14B C13 Ni1 69.8(2) . . ?
C14B C13 H13C 120.0 . . ?
C14B C13 H13D 120.0 . . ?
C17 C18 H18 119.2 . . ?
C19 C18 C17 121.5(3) . . ?
C19 C18 H18 119.2 . . ?
C2 C4 H4 118.1 . . ?
C5 C4 C2 123.8(2) . . ?
C5 C4 H4 118.1 . . ?
C75 C76 C69 115.1(3) . . ?
C75 C76 B1 121.4(2) . . ?
C69 C76 B1 123.0(3) . . ?
C91 C90 C92 118.6(3) . . ?
C89 C90 C91 120.8(3) . . ?
C89 C90 C92 120.6(3) . . ?
C10 C5 C4 116.4(2) . . ?
C10 C5 C6 122.9(2) . . ?
C4 C5 C6 120.7(2) . . ?
C45 C46 C47 120.5(3) . . ?
C48 C46 C45 118.4(3) . . ?
C48 C46 C47 121.1(3) . . ?
C66 C65 C67 119.7(3) . . ?
C64 C65 C66 121.0(3) . . ?
C64 C65 C67 119.2(3) . . ?
C57 C56 H56 119.2 . . ?
C54 C56 C57 121.6(3) . . ?
C54 C56 H56 119.2 . . ?
C73 C72 H72 120.8 . . ?
C70 C72 H72 120.8 . . ?
C70 C72 C73 118.3(3) . . ?
C21 C20 H20 119.4 . . ?
C19 C20 C21 121.2(3) . . ?
C19 C20 H20 119.4 . . ?
C77 C78 H78 118.9 . . ?
C79 C78 H78 118.9 . . ?
C79 C78 C77 122.3(3) . . ?
F21 C63 F20 105.7(3) . . ?
F21 C63 F19 106.1(3) . . ?
F21 C63 C62 113.4(2) . . ?
F20 C63 C62 113.1(3) . . ?
F19 C63 F20 106.0(2) . . ?
F19 C63 C62 111.9(3) . . ?
C49 C51 H51A 109.5 . . ?
C49 C51 H51B 109.5 . . ?
C49 C51 H51C 109.5 . . ?
H51A C51 H51B 109.5 . . ?
H51A C51 H51C 109.5 . . ?
H51B C51 H51C 109.5 . . ?
C32 C33 H33A 109.5 . . ?
C32 C33 H33B 109.5 . . ?
C32 C33 H33C 109.5 . . ?
H33A C33 H33B 109.5 . . ?
H33A C33 H33C 109.5 . . ?
H33B C33 H33C 109.5 . . ?
C18 C19 C20 120.2(3) . . ?
C18 C19 H19 119.9 . . ?
C20 C19 H19 119.9 . . ?
C78 C77 C84 115.7(3) . . ?
C78 C77 B1 126.1(3) . . ?
C84 C77 B1 117.8(3) . . ?
C53 C54 C55 120.2(3) . . ?
C56 C54 C53 118.5(3) . . ?
C56 C54 C55 121.2(3) . . ?
C76 C75 H75 118.5 . . ?
C76 C75 C73 123.1(3) . . ?
C73 C75 H75 118.5 . . ?
C28 C22 C21 121.5(3) . . ?
C23 C22 C21 119.1(3) . . ?
C23 C22 C28 119.4(3) . . ?
C37 C35 C34 118.5(3) . . ?
C37 C35 C36 120.5(3) . . ?
C34 C35 C36 121.0(3) . . ?
C32 C34 C35 121.6(3) . . ?
C32 C34 H34 119.2 . . ?
C35 C34 H34 119.2 . . ?
C76 C69 H69 119.1 . . ?
C70 C69 C76 121.8(3) . . ?
C70 C69 H69 119.1 . . ?
C57 C58 H58A 109.5 . . ?
C57 C58 H58B 109.5 . . ?
C57 C58 H58C 109.5 . . ?
H58A C58 H58B 109.5 . . ?
H58A C58 H58C 109.5 . . ?
H58B C58 H58C 109.5 . . ?
C77 C84 H84 118.8 . . ?
C82 C84 C77 122.4(3) . . ?
C82 C84 H84 118.8 . . ?
C78 C79 C80 119.4(3) . . ?
C81 C79 C78 121.1(3) . . ?
C81 C79 C80 119.5(3) . . ?
C49 C48 H48 119.0 . . ?
C46 C48 C49 122.0(3) . . ?
C46 C48 H48 119.0 . . ?
C72 C73 C75 120.0(3) . . ?
C72 C73 C74 120.7(3) . . ?
C75 C73 C74 119.2(3) . . ?
C72 C70 C69 121.5(3) . . ?
C72 C70 C71 118.1(3) . . ?
C69 C70 C71 120.3(4) . . ?
F22 C67 F23 105.6(14) . . ?
F22 C67 F24 107.6(12) . . ?
F22 C67 C65 114.0(9) . . ?
F23 C67 C65 111.8(11) . . ?
F24 C67 F23 104.9(13) . . ?
F24 C67 C65 112.3(9) . . ?
F24A C67 C65 113.3(13) . . ?
F24A C67 F23A 107.5(15) . . ?
F24A C67 F22A 104.7(14) . . ?
F23A C67 C65 112.7(9) . . ?
F22A C67 C65 113.5(7) . . ?
F22A C67 F23A 104.4(11) . . ?
C5 C6 C7 105.2(3) . . ?
C5 C6 C9A 100.8(4) . . ?
C9 C6 C5 113.4(3) . . ?
C9 C6 C7 104.6(4) . . ?
C8 C6 C5 112.0(3) . . ?
C8 C6 C7 108.6(5) . . ?
C8 C6 C9 112.4(5) . . ?
C7A C6 C5 112.5(5) . . ?
C7A C6 C9A 107.6(9) . . ?
C7A C6 C8A 119.0(8) . . ?
C8A C6 C5 112.8(4) . . ?
C8A C6 C9A 101.6(7) . . ?
C46 C47 H47A 109.5 . . ?
C46 C47 H47B 109.5 . . ?
C46 C47 H47C 109.5 . . ?
H47A C47 H47B 109.5 . . ?
H47A C47 H47C 109.5 . . ?
H47B C47 H47C 109.5 . . ?
C22 C28 H28 120.0 . . ?
C26 C28 C22 119.9(3) . . ?
C26 C28 H28 120.0 . . ?
F11 C92 C90 112.8(3) . . ?
F12 C92 F11 105.7(3) . . ?
F12 C92 C90 112.6(3) . . ?
F10 C92 F11 105.8(3) . . ?
F10 C92 F12 106.5(3) . . ?
F10 C92 C90 112.9(3) . . ?
C84 C82 C81 120.4(3) . . ?
C84 C82 C83 120.5(3) . . ?
C81 C82 C83 119.1(3) . . ?
F15 C80 C79 114.1(8) . . ?
F13 C80 F15 95.0(11) . . ?
F13 C80 C79 113.8(6) . . ?
F14 C80 F15 110.7(11) . . ?
F14 C80 F13 102.2(9) . . ?
F14 C80 C79 118.0(7) . . ?
F14A C80 C79 107.5(9) . . ?
F15A C80 C79 110.5(11) . . ?
F15A C80 F14A 98.4(14) . . ?
F15A C80 F13A 122(2) . . ?
F13A C80 C79 110.7(8) . . ?
F13A C80 F14A 106.0(11) . . ?
F9 C88 F7 100.9(9) . . ?
F9 C88 F8 105.3(10) . . ?
F9 C88 C87 113.9(5) . . ?
F7 C88 C87 114.5(7) . . ?
F8 C88 F7 109.1(11) . . ?
F8 C88 C87 112.2(9) . . ?
F7A C88 C87 112.1(13) . . ?
F7A C88 F9A 115(2) . . ?
F7A C88 F8A 99(2) . . ?
F9A C88 C87 113.2(10) . . ?
F8A C88 C87 112.8(13) . . ?
F8A C88 F9A 104.1(16) . . ?
C79 C81 C82 118.1(3) . . ?
C79 C81 H81 120.9 . . ?
C82 C81 H81 120.9 . . ?
C35 C36 H36A 109.5 . . ?
C35 C36 H36B 109.5 . . ?
C35 C36 H36C 109.5 . . ?
H36A C36 H36B 109.5 . . ?
H36A C36 H36C 109.5 . . ?
H36B C36 H36C 109.5 . . ?
C54 C55 H55A 109.5 . . ?
C54 C55 H55B 109.5 . . ?
C54 C55 H55C 109.5 . . ?
H55A C55 H55B 109.5 . . ?
H55A C55 H55C 109.5 . . ?
H55B C55 H55C 109.5 . . ?
C60 B1 C85 113.0(2) . . ?
C60 B1 C76 109.9(2) . . ?
C76 B1 C85 104.4(2) . . ?
C77 B1 C60 103.3(2) . . ?
C77 B1 C85 111.6(2) . . ?
C77 B1 C76 114.8(2) . . ?
F3 C74 F2 98.3(4) . . ?
F3 C74 C73 112.1(5) . . ?
F2 C74 C73 110.7(4) . . ?
F1 C74 F3 116.6(6) . . ?
F1 C74 F2 101.5(5) . . ?
F1 C74 C73 115.4(4) . . ?
C73 C74 F1A 96.4(4) . . ?
F3A C74 C73 118.9(9) . . ?
F3A C74 F1A 66.6(12) . . ?
F2A C74 C73 124.1(8) . . ?
F2A C74 F1A 81.5(12) . . ?
F2A C74 F3A 111.3(13) . . ?
C28 C26 C27 119.4(4) . . ?
C28 C26 C25 118.9(4) . . ?
C25 C26 C27 121.7(4) . . ?
C22 C23 H23 119.0 . . ?
C22 C23 C24 122.1(4) . . ?
C24 C23 H23 119.0 . . ?
F18 C83 F16 101.2(5) . . ?
F18 C83 C82 115.2(6) . . ?
F16 C83 C82 111.6(5) . . ?
F17 C83 F18 108.2(7) . . ?
F17 C83 F16 100.6(4) . . ?
F17 C83 C82 117.8(3) . . ?
C82 C83 F17A 107.4(5) . . ?
F16A C83 C82 116.8(7) . . ?
F16A C83 F17A 103.8(7) . . ?
F16A C83 F18A 114.0(12) . . ?
F18A C83 C82 109.0(11) . . ?
F18A C83 F17A 105.0(12) . . ?
F6 C71 C70 112.9(5) . . ?
F6 C71 F4 97.7(7) . . ?
C70 C71 F4 106.0(5) . . ?
C70 C71 F5A 105.7(4) . . ?
F5 C71 F6 118.0(7) . . ?
F5 C71 C70 115.8(5) . . ?
F5 C71 F4 103.3(6) . . ?
F6A C71 C70 115.7(6) . . ?
F6A C71 F5A 86.0(8) . . ?
F4A C71 C70 125.1(8) . . ?
F4A C71 F5A 98.1(12) . . ?
F4A C71 F6A 114.6(8) . . ?
C26 C27 H27A 109.5 . . ?
C26 C27 H27B 109.5 . . ?
C26 C27 H27C 109.5 . . ?
H27A C27 H27B 109.5 . . ?
H27A C27 H27C 109.5 . . ?
H27B C27 H27C 109.5 . . ?
C26 C25 H25 119.2 . . ?
C24 C25 C26 121.5(4) . . ?
C24 C25 H25 119.2 . . ?
C23 C24 C25 118.1(4) . . ?
C23 C24 C29 120.2(5) . . ?
C25 C24 C29 121.7(4) . . ?
C6 C7 H7A 109.5 . . ?
C6 C7 H7B 109.5 . . ?
C6 C7 H7C 109.5 . . ?
H7A C7 H7B 109.5 . . ?
H7A C7 H7C 109.5 . . ?
H7B C7 H7C 109.5 . . ?
C6 C9 H9A 109.5 . . ?
C6 C9 H9B 109.5 . . ?
C6 C9 H9C 109.5 . . ?
H9A C9 H9B 109.5 . . ?
H9A C9 H9C 109.5 . . ?
H9B C9 H9C 109.5 . . ?
C6 C8 H8A 109.5 . . ?
C6 C8 H8B 109.5 . . ?
C6 C8 H8C 109.5 . . ?
H8A C8 H8B 109.5 . . ?
H8A C8 H8C 109.5 . . ?
H8B C8 H8C 109.5 . . ?
C24 C29 H29A 109.5 . . ?
C24 C29 H29B 109.5 . . ?
C24 C29 H29C 109.5 . . ?
H29A C29 H29B 109.5 . . ?
H29A C29 H29C 109.5 . . ?
H29B C29 H29C 109.5 . . ?
Ni1 C14A H14A 121.3 . . ?
C15 C14A Ni1 68.4(2) . . ?
C15 C14A H14A 121.3 . . ?
C13 C14A Ni1 72.4(3) . . ?
C13 C14A C15 116.7(5) . . ?
C13 C14A H14A 121.3 . . ?
Ni1 C14B H14B 120.3 . . ?
C15 C14B Ni1 69.9(2) . . ?
C15 C14B C13 118.0(4) . . ?
C15 C14B H14B 120.3 . . ?
C13 C14B Ni1 69.7(2) . . ?
C13 C14B H14B 120.3 . . ?
C6 C7A H7AA 109.5 . . ?
C6 C7A H7AB 109.5 . . ?
C6 C7A H7AC 109.5 . . ?
H7AA C7A H7AB 109.5 . . ?
H7AA C7A H7AC 109.5 . . ?
H7AB C7A H7AC 109.5 . . ?
C6 C9A H9AA 109.5 . . ?
C6 C9A H9AB 109.5 . . ?
C6 C9A H9AC 109.5 . . ?
H9AA C9A H9AB 109.5 . . ?
H9AA C9A H9AC 109.5 . . ?
H9AB C9A H9AC 109.5 . . ?
C6 C8A H8AA 109.5 . . ?
C6 C8A H8AB 109.5 . . ?
C6 C8A H8AC 109.5 . . ?
H8AA C8A H8AB 109.5 . . ?
H8AA C8A H8AC 109.5 . . ?
H8AB C8A H8AC 109.5 . . ?
F3A F1A C74 44.8(8) . . ?
C74 F3A F1A 68.6(12) . . ?

loop_
_geom_bond_atom_site_label_1
_geom_bond_atom_site_label_2
_geom_bond_distance
_geom_bond_site_symmetry_2
_geom_bond_publ_flag
Ni1 O1 1.9055(18) . ?
Ni1 N1 1.913(2) . ?
Ni1 C15 2.010(3) . ?
Ni1 C13 2.009(3) . ?
Ni1 C14A 1.990(5) . ?
Ni1 C14B 2.010(5) . ?
O1 C1 1.299(3) . ?
F6 C71 1.328(10) . ?
F21 C63 1.326(4) . ?
F20 C63 1.344(4) . ?
F19 C63 1.336(4) . ?
F22 C67 1.278(19) . ?
F15 C80 1.426(19) . ?
F23 C67 1.44(3) . ?
F11 C92 1.339(4) . ?
N2 C12 1.305(3) . ?
N2 C38 1.430(3) . ?
N2 H2 0.88(4) . ?
F3 C74 1.321(8) . ?
F24 C67 1.36(2) . ?
F12 C92 1.334(4) . ?
F9 C88 1.333(11) . ?
F7 C88 1.46(2) . ?
N1 C3 1.295(3) . ?
N1 C16 1.445(3) . ?
F8 C88 1.376(16) . ?
F10 C92 1.321(4) . ?
F18 C83 1.366(11) . ?
C12 H12 0.9500 . ?
C12 C11 1.415(4) . ?
C11 C1 1.438(4) . ?
C11 C10 1.408(4) . ?
F13 C80 1.424(12) . ?
C43 C44 1.487(4) . ?
C43 C38 1.406(4) . ?
C43 C42 1.396(4) . ?
C50 H50 0.9500 . ?
C50 C44 1.393(4) . ?
C50 C49 1.383(4) . ?
C44 C45 1.403(4) . ?
F2 C74 1.417(6) . ?
F14 C80 1.253(12) . ?
C30 C17 1.484(4) . ?
C30 C31 1.399(4) . ?
C30 C37 1.406(4) . ?
C38 C39 1.408(4) . ?
C39 C40 1.387(4) . ?
C39 C52 1.499(4) . ?
C17 C16 1.404(4) . ?
C17 C18 1.396(4) . ?
C42 H42 0.9500 . ?
C42 C41 1.384(4) . ?
C1 C2 1.422(4) . ?
C3 H3 0.9500 . ?
C3 C2 1.439(4) . ?
C61 H61 0.9500 . ?
C61 C62 1.385(4) . ?
C61 C60 1.403(4) . ?
C49 C51 1.509(4) . ?
C49 C48 1.397(4) . ?
C31 H31 0.9500 . ?
C31 C32 1.395(4) . ?
C10 H10 0.9500 . ?
C10 C5 1.379(4) . ?
C62 C64 1.390(4) . ?
C62 C63 1.494(4) . ?
C40 H40 0.9500 . ?
C40 C41 1.380(4) . ?
C16 C21 1.410(4) . ?
C45 H45 0.9500 . ?
C45 C46 1.394(4) . ?
C57 C59 1.386(4) . ?
C57 C56 1.394(4) . ?
C57 C58 1.505(4) . ?
C59 H59 0.9500 . ?
C59 C52 1.399(4) . ?
C86 H86 0.9500 . ?
C86 C87 1.400(4) . ?
C86 C85 1.386(4) . ?
C37 H37 0.9500 . ?
C37 C35 1.387(4) . ?
C52 C53 1.390(4) . ?
C2 C4 1.394(4) . ?
C32 C33 1.509(4) . ?
C32 C34 1.388(4) . ?
C66 H66 0.9500 . ?
C66 C60 1.398(4) . ?
C66 C65 1.393(4) . ?
F1 C74 1.293(6) . ?
C91 H91 0.9500 . ?
C91 C85 1.402(4) . ?
C91 C90 1.393(4) . ?
C87 C89 1.386(4) . ?
C87 C88 1.487(5) . ?
C41 H41 0.9500 . ?
C21 C20 1.392(4) . ?
C21 C22 1.491(4) . ?
C15 H15A 0.9500 . ?
C15 H15B 0.9500 . ?
C15 H15C 0.9500 . ?
C15 H15D 0.9500 . ?
C15 C14A 1.518(7) . ?
C15 C14B 1.379(6) . ?
C53 H53 0.9500 . ?
C53 C54 1.390(4) . ?
C89 H89 0.9500 . ?
C89 C90 1.380(5) . ?
C60 B1 1.640(4) . ?
C85 B1 1.647(4) . ?
C64 H64 0.9500 . ?
C64 C65 1.384(4) . ?
C13 H13A 0.9500 . ?
C13 H13B 0.9500 . ?
C13 H13C 0.9500 . ?
C13 H13D 0.9500 . ?
C13 C14A 1.265(7) . ?
C13 C14B 1.391(6) . ?
C18 H18 0.9500 . ?
C18 C19 1.377(4) . ?
C4 H4 0.9500 . ?
C4 C5 1.391(4) . ?
C76 C75 1.393(4) . ?
C76 C69 1.404(4) . ?
C76 B1 1.644(4) . ?
C90 C92 1.492(4) . ?
C5 C6 1.536(4) . ?
C46 C48 1.393(4) . ?
C46 C47 1.503(4) . ?
C65 C67 1.491(4) . ?
C56 H56 0.9500 . ?
C56 C54 1.388(4) . ?
C72 H72 0.9500 . ?
C72 C73 1.382(4) . ?
C72 C70 1.368(5) . ?
C20 H20 0.9500 . ?
C20 C19 1.378(4) . ?
C78 H78 0.9500 . ?
C78 C77 1.396(4) . ?
C78 C79 1.388(5) . ?
C51 H51A 0.9800 . ?
C51 H51B 0.9800 . ?
C51 H51C 0.9800 . ?
C33 H33A 0.9800 . ?
C33 H33B 0.9800 . ?
C33 H33C 0.9800 . ?
C19 H19 0.9500 . ?
C77 C84 1.406(4) . ?
C77 B1 1.632(4) . ?
C54 C55 1.511(4) . ?
C75 H75 0.9500 . ?
C75 C73 1.396(4) . ?
C22 C28 1.403(4) . ?
C22 C23 1.379(5) . ?
C35 C34 1.393(4) . ?
C35 C36 1.515(4) . ?
F16 C83 1.456(9) . ?
C34 H34 0.9500 . ?
C69 H69 0.9500 . ?
C69 C70 1.392(5) . ?
C58 H58A 0.9800 . ?
C58 H58B 0.9800 . ?
C58 H58C 0.9800 . ?
C84 H84 0.9500 . ?
C84 C82 1.382(4) . ?
C79 C80 1.496(5) . ?
C79 C81 1.376(5) . ?
C48 H48 0.9500 . ?
C73 C74 1.476(5) . ?
C70 C71 1.489(5) . ?
F17 C83 1.276(6) . ?
F5 C71 1.207(9) . ?
C67 F24A 1.22(3) . ?
C67 F23A 1.394(16) . ?
C67 F22A 1.329(15) . ?
C6 C7 1.631(7) . ?
C6 C9 1.524(7) . ?
C6 C8 1.476(6) . ?
C6 C7A 1.402(11) . ?
C6 C9A 1.716(10) . ?
C6 C8A 1.492(11) . ?
C47 H47A 0.9800 . ?
C47 H47B 0.9800 . ?
C47 H47C 0.9800 . ?
C28 H28 0.9500 . ?
C28 C26 1.395(5) . ?
C82 C81 1.400(5) . ?
C82 C83 1.485(5) . ?
C80 F14A 1.481(19) . ?
C80 F15A 1.15(3) . ?
C80 F13A 1.220(19) . ?
C88 F7A 1.10(3) . ?
C88 F9A 1.35(2) . ?
C88 F8A 1.26(2) . ?
C81 H81 0.9500 . ?
C36 H36A 0.9800 . ?
C36 H36B 0.9800 . ?
C36 H36C 0.9800 . ?
C55 H55A 0.9800 . ?
C55 H55B 0.9800 . ?
C55 H55C 0.9800 . ?
F4 C71 1.522(8) . ?
C74 F1A 1.770(12) . ?
C74 F3A 1.34(2) . ?
C74 F2A 1.142(13) . ?
C26 C27 1.517(6) . ?
C26 C25 1.400(7) . ?
C23 H23 0.9500 . ?
C23 C24 1.384(5) . ?
C83 F16A 1.148(8) . ?
C83 F17A 1.499(9) . ?
C83 F18A 1.259(19) . ?
C71 F5A 1.675(13) . ?
C71 F6A 1.353(13) . ?
C71 F4A 1.100(10) . ?
C27 H27A 0.9800 . ?
C27 H27B 0.9800 . ?
C27 H27C 0.9800 . ?
C25 H25 0.9500 . ?
C25 C24 1.390(7) . ?
C24 C29 1.514(7) . ?
C7 H7A 0.9800 . ?
C7 H7B 0.9800 . ?
C7 H7C 0.9800 . ?
C9 H9A 0.9800 . ?
C9 H9B 0.9800 . ?
C9 H9C 0.9800 . ?
C8 H8A 0.9800 . ?
C8 H8B 0.9800 . ?
C8 H8C 0.9800 . ?
C29 H29A 0.9800 . ?
C29 H29B 0.9800 . ?
C29 H29C 0.9800 . ?
C14A H14A 1.0000 . ?
C14B H14B 1.0000 . ?
C7A H7AA 0.9800 . ?
C7A H7AB 0.9800 . ?
C7A H7AC 0.9800 . ?
C9A H9AA 0.9800 . ?
C9A H9AB 0.9800 . ?
C9A H9AC 0.9800 . ?
C8A H8AA 0.9800 . ?
C8A H8AB 0.9800 . ?
C8A H8AC 0.9800 . ?
F1A F3A 1.74(3) . ?

loop_
_geom_torsion_atom_site_label_1
_geom_torsion_atom_site_label_2
_geom_torsion_atom_site_label_3
_geom_torsion_atom_site_label_4
_geom_torsion
_geom_torsion_site_symmetry_1
_geom_torsion_site_symmetry_2
_geom_torsion_site_symmetry_3
_geom_torsion_site_symmetry_4
_geom_torsion_publ_flag
Ni1 O1 C1 C11 168.93(17) . . . . ?
Ni1 O1 C1 C2 -11.2(3) . . . . ?
Ni1 N1 C3 C2 2.8(4) . . . . ?
Ni1 N1 C16 C17 -59.6(3) . . . . ?
Ni1 N1 C16 C21 117.8(2) . . . . ?
Ni1 C15 C14A C13 55.7(4) . . . . ?
Ni1 C15 C14B C13 -52.3(3) . . . . ?
Ni1 C13 C14A C15 -53.7(3) . . . . ?
Ni1 C13 C14B C15 52.4(3) . . . . ?
O1 C1 C2 C3 -5.0(4) . . . . ?
O1 C1 C2 C4 177.9(2) . . . . ?
N2 C12 C11 C1 -1.1(4) . . . . ?
N2 C12 C11 C10 177.6(2) . . . . ?
N2 C38 C39 C40 -178.0(2) . . . . ?
N2 C38 C39 C52 -0.1(4) . . . . ?
N1 C3 C2 C1 9.6(4) . . . . ?
N1 C3 C2 C4 -173.2(3) . . . . ?
N1 C16 C21 C20 -176.5(2) . . . . ?
N1 C16 C21 C22 5.2(4) . . . . ?
C12 N2 C38 C43 138.0(3) . . . . ?
C12 N2 C38 C39 -43.5(4) . . . . ?
C12 C11 C1 O1 -0.1(4) . . . . ?
C12 C11 C1 C2 180.0(2) . . . . ?
C12 C11 C10 C5 -178.1(2) . . . . ?
C11 C1 C2 C3 174.9(2) . . . . ?
C11 C1 C2 C4 -2.3(4) . . . . ?
C11 C10 C5 C4 -1.5(4) . . . . ?
C11 C10 C5 C6 179.4(3) . . . . ?
C43 C44 C45 C46 -177.5(2) . . . . ?
C43 C38 C39 C40 0.5(4) . . . . ?
C43 C38 C39 C52 178.4(2) . . . . ?
C43 C42 C41 C40 -0.8(4) . . . . ?
C50 C44 C45 C46 -1.1(4) . . . . ?
C50 C49 C48 C46 -0.7(4) . . . . ?
C44 C43 C38 N2 -4.0(4) . . . . ?
C44 C43 C38 C39 177.5(2) . . . . ?
C44 C43 C42 C41 -177.3(2) . . . . ?
C44 C50 C49 C51 179.3(3) . . . . ?
C44 C50 C49 C48 -0.4(4) . . . . ?
C44 C45 C46 C48 0.1(4) . . . . ?
C44 C45 C46 C47 179.3(3) . . . . ?
C30 C17 C16 N1 1.4(4) . . . . ?
C30 C17 C16 C21 -176.0(2) . . . . ?
C30 C17 C18 C19 175.2(3) . . . . ?
C30 C31 C32 C33 -174.9(3) . . . . ?
C30 C31 C32 C34 4.1(4) . . . . ?
C30 C37 C35 C34 1.0(5) . . . . ?
C30 C37 C35 C36 179.4(3) . . . . ?
C38 N2 C12 C11 175.8(2) . . . . ?
C38 C43 C44 C50 137.8(3) . . . . ?
C38 C43 C44 C45 -45.9(4) . . . . ?
C38 C43 C42 C41 2.4(4) . . . . ?
C38 C39 C40 C41 1.2(4) . . . . ?
C38 C39 C52 C59 -54.7(4) . . . . ?
C38 C39 C52 C53 129.1(3) . . . . ?
C39 C40 C41 C42 -1.0(4) . . . . ?
C39 C52 C53 C54 177.2(3) . . . . ?
C17 C30 C31 C32 172.6(3) . . . . ?
C17 C30 C37 C35 -175.4(3) . . . . ?
C17 C16 C21 C20 0.9(4) . . . . ?
C17 C16 C21 C22 -177.4(3) . . . . ?
C17 C18 C19 C20 1.0(4) . . . . ?
C42 C43 C44 C50 -42.5(3) . . . . ?
C42 C43 C44 C45 133.8(3) . . . . ?
C42 C43 C38 N2 176.3(2) . . . . ?
C42 C43 C38 C39 -2.2(4) . . . . ?
C1 C11 C10 C5 0.6(4) . . . . ?
C1 C2 C4 C5 1.4(4) . . . . ?
C3 N1 C16 C17 120.5(3) . . . . ?
C3 N1 C16 C21 -62.0(3) . . . . ?
C3 C2 C4 C5 -176.0(3) . . . . ?
C61 C62 C64 C65 0.8(4) . . . . ?
C61 C62 C63 F21 35.5(4) . . . . ?
C61 C62 C63 F20 155.7(3) . . . . ?
C61 C62 C63 F19 -84.6(3) . . . . ?
C61 C60 B1 C85 -168.9(2) . . . . ?
C61 C60 B1 C76 -52.7(3) . . . . ?
C61 C60 B1 C77 70.3(3) . . . . ?
C49 C50 C44 C43 177.7(2) . . . . ?
C49 C50 C44 C45 1.3(4) . . . . ?
C31 C30 C17 C16 -39.8(4) . . . . ?
C31 C30 C17 C18 143.9(3) . . . . ?
C31 C30 C37 C35 2.0(4) . . . . ?
C31 C32 C34 C35 -1.0(5) . . . . ?
C10 C11 C1 O1 -178.8(2) . . . . ?
C10 C11 C1 C2 1.3(3) . . . . ?
C10 C5 C6 C7 -116.6(4) . . . . ?
C10 C5 C6 C9 -2.8(6) . . . . ?
C10 C5 C6 C8 125.7(5) . . . . ?
C10 C5 C6 C7A -44.8(10) . . . . ?
C10 C5 C6 C9A 69.5(5) . . . . ?
C10 C5 C6 C8A 177.1(6) . . . . ?
C62 C61 C60 C66 -0.9(4) . . . . ?
C62 C61 C60 B1 -176.0(3) . . . . ?
C62 C64 C65 C66 -1.0(4) . . . . ?
C62 C64 C65 C67 175.9(3) . . . . ?
C40 C39 C52 C59 123.2(3) . . . . ?
C40 C39 C52 C53 -53.0(3) . . . . ?
C16 N1 C3 C2 -177.3(3) . . . . ?
C16 C17 C18 C19 -1.3(4) . . . . ?
C16 C21 C20 C19 -1.2(4) . . . . ?
C16 C21 C22 C28 -54.3(4) . . . . ?
C16 C21 C22 C23 125.1(4) . . . . ?
C45 C46 C48 C49 0.9(4) . . . . ?
C57 C59 C52 C39 -176.9(2) . . . . ?
C57 C59 C52 C53 -0.7(4) . . . . ?
C57 C56 C54 C53 -0.3(5) . . . . ?
C57 C56 C54 C55 179.0(3) . . . . ?
C59 C57 C56 C54 0.4(4) . . . . ?
C59 C52 C53 C54 0.9(4) . . . . ?
C86 C87 C89 C90 -0.1(4) . . . . ?
C86 C87 C88 F9 -155.7(7) . . . . ?
C86 C87 C88 F7 -40.3(7) . . . . ?
C86 C87 C88 F8 84.8(10) . . . . ?
C86 C87 C88 F7A -38.4(16) . . . . ?
C86 C87 C88 F9A -170(2) . . . . ?
C86 C87 C88 F8A 72(2) . . . . ?
C86 C85 B1 C60 -131.1(3) . . . . ?
C86 C85 B1 C76 109.5(3) . . . . ?
C86 C85 B1 C77 -15.1(4) . . . . ?
C37 C30 C17 C16 137.4(3) . . . . ?
C37 C30 C17 C18 -38.9(4) . . . . ?
C37 C30 C31 C32 -4.6(4) . . . . ?
C37 C35 C34 C32 -1.6(5) . . . . ?
C52 C39 C40 C41 -176.8(2) . . . . ?
C52 C53 C54 C56 -0.4(5) . . . . ?
C52 C53 C54 C55 -179.7(3) . . . . ?
C2 C4 C5 C10 0.6(4) . . . . ?
C2 C4 C5 C6 179.6(3) . . . . ?
C66 C60 B1 C85 16.4(4) . . . . ?
C66 C60 B1 C76 132.7(3) . . . . ?
C66 C60 B1 C77 -104.4(3) . . . . ?
C66 C65 C67 F22 -33.4(18) . . . . ?
C66 C65 C67 F23 86.3(18) . . . . ?
C66 C65 C67 F24 -156(2) . . . . ?
C66 C65 C67 F24A 102.4(15) . . . . ?
C66 C65 C67 F23A -20.0(11) . . . . ?
C66 C65 C67 F22A -138.3(10) . . . . ?
C91 C85 B1 C60 53.4(3) . . . . ?
C91 C85 B1 C76 -66.0(3) . . . . ?
C91 C85 B1 C77 169.4(2) . . . . ?
C91 C90 C92 F11 165.6(3) . . . . ?
C91 C90 C92 F12 -74.9(4) . . . . ?
C91 C90 C92 F10 45.7(4) . . . . ?
C87 C86 C85 C91 -0.1(4) . . . . ?
C87 C86 C85 B1 -175.7(3) . . . . ?
C87 C89 C90 C91 -0.6(4) . . . . ?
C87 C89 C90 C92 -179.6(3) . . . . ?
C21 C20 C19 C18 0.3(4) . . . . ?
C21 C22 C28 C26 177.6(4) . . . . ?
C21 C22 C23 C24 -178.5(5) . . . . ?
C89 C87 C88 F9 26.4(8) . . . . ?
C89 C87 C88 F7 141.8(7) . . . . ?
C89 C87 C88 F8 -93.1(10) . . . . ?
C89 C87 C88 F7A 143.7(15) . . . . ?
C89 C87 C88 F9A 12(2) . . . . ?
C89 C87 C88 F8A -106(2) . . . . ?
C89 C90 C92 F11 -15.5(4) . . . . ?
C89 C90 C92 F12 104.0(3) . . . . ?
C89 C90 C92 F10 -135.3(3) . . . . ?
C60 C61 C62 C64 0.2(4) . . . . ?
C60 C61 C62 C63 176.2(3) . . . . ?
C60 C66 C65 C64 0.3(4) . . . . ?
C60 C66 C65 C67 -176.5(3) . . . . ?
C85 C86 C87 C89 0.4(4) . . . . ?
C85 C86 C87 C88 -177.5(3) . . . . ?
C85 C91 C90 C89 1.0(4) . . . . ?
C85 C91 C90 C92 180.0(3) . . . . ?
C64 C62 C63 F21 -148.5(3) . . . . ?
C64 C62 C63 F20 -28.2(4) . . . . ?
C64 C62 C63 F19 91.5(3) . . . . ?
C64 C65 C67 F22 149.7(18) . . . . ?
C64 C65 C67 F23 -90.6(18) . . . . ?
C64 C65 C67 F24 27(2) . . . . ?
C64 C65 C67 F24A -74.5(15) . . . . ?
C64 C65 C67 F23A 163.1(11) . . . . ?
C64 C65 C67 F22A 44.8(11) . . . . ?
C18 C17 C16 N1 177.7(2) . . . . ?
C18 C17 C16 C21 0.3(4) . . . . ?
C4 C5 C6 C7 64.4(4) . . . . ?
C4 C5 C6 C9 178.2(4) . . . . ?
C4 C5 C6 C8 -53.3(5) . . . . ?
C4 C5 C6 C7A 136.2(9) . . . . ?
C4 C5 C6 C9A -109.5(5) . . . . ?
C4 C5 C6 C8A -1.9(7) . . . . ?
C76 C75 C73 C72 -1.6(4) . . . . ?
C76 C75 C73 C74 -179.2(3) . . . . ?
C76 C69 C70 C72 -2.9(5) . . . . ?
C76 C69 C70 C71 176.8(3) . . . . ?
C90 C91 C85 C86 -0.6(4) . . . . ?
C90 C91 C85 B1 175.2(3) . . . . ?
C65 C66 C60 C61 0.6(4) . . . . ?
C65 C66 C60 B1 175.4(3) . . . . ?
C56 C57 C59 C52 0.1(4) . . . . ?
C72 C73 C74 F3 9.4(7) . . . . ?
C72 C73 C74 F2 -99.3(4) . . . . ?
C72 C73 C74 F1 146.1(5) . . . . ?
C72 C73 C74 F1A 91.1(5) . . . . ?
C72 C73 C74 F3A 24.3(14) . . . . ?
C72 C73 C74 F2A 175.1(15) . . . . ?
C72 C70 C71 F6 -145.8(6) . . . . ?
C72 C70 C71 F5 73.8(9) . . . . ?
C72 C70 C71 F4 -40.0(7) . . . . ?
C72 C70 C71 F5A 123.8(7) . . . . ?
C72 C70 C71 F6A -143.0(8) . . . . ?
C72 C70 C71 F4A 11.7(18) . . . . ?
C20 C21 C22 C28 127.4(3) . . . . ?
C20 C21 C22 C23 -53.3(5) . . . . ?
C78 C77 C84 C82 -1.0(4) . . . . ?
C78 C77 B1 C60 -107.2(3) . . . . ?
C78 C77 B1 C85 131.0(3) . . . . ?
C78 C77 B1 C76 12.5(4) . . . . ?
C78 C79 C80 F15 69.0(9) . . . . ?
C78 C79 C80 F13 -38.5(10) . . . . ?
C78 C79 C80 F14 -158.3(13) . . . . ?
C78 C79 C80 F14A 177.1(12) . . . . ?
C78 C79 C80 F15A 70.7(13) . . . . ?
C78 C79 C80 F13A -68(2) . . . . ?
C78 C79 C81 C82 -0.4(5) . . . . ?
C63 C62 C64 C65 -175.2(3) . . . . ?
C51 C49 C48 C46 179.6(3) . . . . ?
C33 C32 C34 C35 178.0(3) . . . . ?
C77 C78 C79 C80 -179.5(3) . . . . ?
C77 C78 C79 C81 -1.0(5) . . . . ?
C77 C84 C82 C81 -0.3(5) . . . . ?
C77 C84 C82 C83 -179.8(3) . . . . ?
C75 C76 C69 C70 2.8(4) . . . . ?
C75 C76 B1 C60 -27.8(3) . . . . ?
C75 C76 B1 C85 93.7(3) . . . . ?
C75 C76 B1 C77 -143.7(3) . . . . ?
C75 C73 C74 F3 -173.1(5) . . . . ?
C75 C73 C74 F2 78.3(4) . . . . ?
C75 C73 C74 F1 -36.4(6) . . . . ?
C75 C73 C74 F1A -91.3(5) . . . . ?
C75 C73 C74 F3A -158.1(13) . . . . ?
C75 C73 C74 F2A -7.3(16) . . . . ?
C22 C21 C20 C19 177.1(3) . . . . ?
C22 C28 C26 C27 -176.7(5) . . . . ?
C22 C28 C26 C25 2.2(7) . . . . ?
C22 C23 C24 C25 -0.4(9) . . . . ?
C22 C23 C24 C29 178.6(7) . . . . ?
C69 C76 C75 C73 -0.5(4) . . . . ?
C69 C76 B1 C60 160.2(3) . . . . ?
C69 C76 B1 C85 -78.3(3) . . . . ?
C69 C76 B1 C77 44.3(4) . . . . ?
C69 C70 C71 F6 34.4(8) . . . . ?
C69 C70 C71 F5 -106.0(9) . . . . ?
C69 C70 C71 F4 140.2(6) . . . . ?
C69 C70 C71 F5A -55.9(7) . . . . ?
C69 C70 C71 F6A 37.2(9) . . . . ?
C69 C70 C71 F4A -168.1(17) . . . . ?
C58 C57 C59 C52 178.0(3) . . . . ?
C58 C57 C56 C54 -177.5(3) . . . . ?
C84 C77 B1 C60 65.8(3) . . . . ?
C84 C77 B1 C85 -55.9(3) . . . . ?
C84 C77 B1 C76 -174.5(2) . . . . ?
C84 C82 C81 C79 1.1(5) . . . . ?
C84 C82 C83 F18 -118.6(6) . . . . ?
C84 C82 C83 F16 126.8(5) . . . . ?
C84 C82 C83 F17 11.1(8) . . . . ?
C84 C82 C83 F16A 87.0(12) . . . . ?
C84 C82 C83 F17A -28.9(9) . . . . ?
C84 C82 C83 F18A -142.1(14) . . . . ?
C79 C78 C77 C84 1.7(4) . . . . ?
C79 C78 C77 B1 174.8(3) . . . . ?
C73 C72 C70 C69 0.7(5) . . . . ?
C73 C72 C70 C71 -179.1(3) . . . . ?
C73 C74 F1A F3A -118.7(10) . . . . ?
C73 C74 F3A F1A 84.3(10) . . . . ?
C70 C72 C73 C75 1.5(4) . . . . ?
C70 C72 C73 C74 179.1(3) . . . . ?
C47 C46 C48 C49 -178.4(3) . . . . ?
C28 C22 C23 C24 0.9(7) . . . . ?
C28 C26 C25 C24 -1.7(9) . . . . ?
C80 C79 C81 C82 178.1(3) . . . . ?
C88 C87 C89 C90 177.8(3) . . . . ?
C81 C79 C80 F15 -109.5(8) . . . . ?
C81 C79 C80 F13 143.0(10) . . . . ?
C81 C79 C80 F14 23.1(13) . . . . ?
C81 C79 C80 F14A -1.4(13) . . . . ?
C81 C79 C80 F15A -107.8(13) . . . . ?
C81 C79 C80 F13A 114(2) . . . . ?
C81 C82 C83 F18 61.9(7) . . . . ?
C81 C82 C83 F16 -52.7(5) . . . . ?
C81 C82 C83 F17 -168.4(7) . . . . ?
C81 C82 C83 F16A -92.4(12) . . . . ?
C81 C82 C83 F17A 151.7(9) . . . . ?
C81 C82 C83 F18A 38.4(15) . . . . ?
C36 C35 C34 C32 -179.9(3) . . . . ?
B1 C76 C75 C73 -173.1(3) . . . . ?
B1 C76 C69 C70 175.2(3) . . . . ?
B1 C77 C84 C82 -174.8(3) . . . . ?
C26 C25 C24 C23 0.8(10) . . . . ?
C26 C25 C24 C29 -178.2(7) . . . . ?
C23 C22 C28 C26 -1.8(6) . . . . ?
C83 C82 C81 C79 -179.5(3) . . . . ?
C27 C26 C25 C24 177.1(6) . . . . ?
F2A C74 F1A F3A 117.7(13) . . . . ?
F2A C74 F3A F1A -70.0(14) . . . . ?

loop_
_smtbx_masks_void_nr
_smtbx_masks_void_average_x
_smtbx_masks_void_average_y
_smtbx_masks_void_average_z
_smtbx_masks_void_volume
_smtbx_masks_void_count_electrons
_smtbx_masks_void_content
1 -0.146 0.000 0.000 659.4 158.3 ?
2 0.168 0.314 0.518 8.9 1.1 ?
3 0.832 0.686 0.482 8.9 1.1 ?
